data_2008885
loop_
_publ_author_name
'Hernandez, Olivier'
'Kiat, Jean-Michel'
'Cousson, Alain'
'Paulus, Werner'
'Ezpeleta, Jose Maria'
'Zuniga, Francisco Javier'

_publ_section_title
;
 Commensurately modulated 1/4 and 1/5 phases of deuterated betaine
 calcium chloride dihydrate: a neutron structural study
;
_journal_issue 9
_journal_name_full 'Acta Crystallographica Section C'
_journal_page_first 1463
_journal_page_last 1466
_journal_paper_doi 10.1107/S0108270198017508
_journal_volume 55
_journal_year 1999
_chemical_formula_moiety 'Ca Cl2, C5 D11 N O2, 2D2 O'
_chemical_formula_sum 'C5 Ca Cl2 D15 N O4'
_chemical_formula_weight 279.0
_chemical_name_common D-BCCD
_chemical_name_systematic
;
Deuterated Betaine Calcium Chloride Dihydrate
;
_symmetry_cell_setting orthorhombic
_symmetry_space_group_name_Hall 'P -2ac 21'
_symmetry_space_group_name_H-M 'P 21 c a'
_cell_angle_alpha 90.0
_cell_angle_beta 90.0
_cell_angle_gamma 90.0
_cell_formula_units_Z 16
_cell_length_a 10.82(2)
_cell_length_b 9.98(2)
_cell_length_c 43.13(7)
_cell_measurement_reflns_used 25
_cell_measurement_temperature 100.0
_cell_measurement_theta_max 21.36
_cell_measurement_theta_min 8.11
_cell_volume 4657(15)
_computing_data_reduction 'COLL5 (Lehmann & Larsen, 1974)'
_computing_molecular_graphics 'CAMERON (Watkin, Prout & Pearce, 1994)'
_computing_publication_material CRYSTALS
_computing_structure_refinement 'CRYSTALS (Watkin, Prout, Carruthers & Betteridge, 1996)'
_diffrn_measurement_device 'Orph\'ee reactor (Saclay, France), 6T2 four-circle'
_diffrn_measurement_method
;
\w scans between 2\q = 0 and 45\%, \w-\q scans between 2\q = 45 and 80\%
and \w-2\q scans between 2\q = 80 and 120\%
;
_diffrn_radiation_monochromator pyrolytic_graphite_(0_0_2)
_diffrn_radiation_probe neutron
_diffrn_radiation_source 'Orph\'ee reactor Saclay France'
_diffrn_radiation_type Neutron
_diffrn_radiation_wavelength 1.528
_diffrn_reflns_av_R_equivalents 0.037
_diffrn_reflns_limit_h_max 9
_diffrn_reflns_limit_h_min 0
_diffrn_reflns_limit_k_max 10
_diffrn_reflns_limit_k_min 0
_diffrn_reflns_limit_l_max 41
_diffrn_reflns_limit_l_min 0
_diffrn_reflns_number 3414
_diffrn_reflns_theta_max 49.96
_diffrn_reflns_theta_min 3.04
_diffrn_standards_decay_% <1.4
_diffrn_standards_interval_count 200
_diffrn_standards_number 3
_exptl_absorpt_coefficient_mu 0.0836
_exptl_absorpt_correction_type none
_exptl_crystal_colour colourless
_exptl_crystal_density_diffrn 1.592
_exptl_crystal_density_method 'not measured'
_exptl_crystal_description prism
_exptl_crystal_F_000 3035.54
_exptl_crystal_size_max 7.5
_exptl_crystal_size_mid 4.5
_exptl_crystal_size_min 3.5
_refine_diff_density_max 1.51
_refine_diff_density_min -1.10
_refine_ls_extinction_coef 139(5)
_refine_ls_extinction_method 'Larson (1970)'
_refine_ls_goodness_of_fit_obs 1.16
_refine_ls_hydrogen_treatment none
_refine_ls_matrix_type full
_refine_ls_number_parameters 450
_refine_ls_number_reflns 1639
_refine_ls_number_restraints 1
_refine_ls_R_factor_obs 0.084
_refine_ls_shift/su_max 0.06
_refine_ls_structure_factor_coef F
_refine_ls_weighting_scheme 'Chebyshev weighting scheme: parameters 1.08, 1.37 and 0.328'
_refine_ls_wR_factor_obs 0.088
_reflns_number_observed 1639
_reflns_number_total 1737
_reflns_observed_criterion F^2^>3\s(F^2^)
_cod_data_source_file fg1472.cif
_cod_data_source_block 1
_cod_original_formula_sum 'C5 D15 Ca1 Cl2 N1 O4'
_cod_database_code 2008885

loop_
_symmetry_equiv_pos_as_xyz
x,y,z
x+1/2,-y+1/2,-z
x,-y+1/2,z+1/2
x+1/2,y,-z+1/2

loop_
_atom_site_label
_atom_site_fract_x
_atom_site_fract_y
_atom_site_fract_z
_atom_site_U_iso_or_equiv
_atom_site_thermal_displace_type
_atom_site_occupancy
Ca1 0.1910(10) 0.2689(9) -0.0069(2) 0.00190(10) Uiso 1.0000
Ca2 0.3140(10) 0.7449(9) 0.1196(2) 0.00000(10) Uiso 1.0000
Ca3 0.1970(10) 0.2424(9) 0.2443(2) 0.00020(10) Uiso 1.0000
Ca4 0.8080(10) 0.7375(9) 0.1321(2) 0.00180(10) Uiso 1.0000
N1 0.5000(6) 0.2294(5) 0.10470(10) 0.00300(10) Uiso 1.0000
N2 0.0198(6) 0.7174(5) 0.23050(10) 0.00070(10) Uiso 1.0000
N3 0.4978(6) 0.2227(5) 0.35640(10) 0.00210(10) Uiso 1.0000
N4 0.5193(6) 0.7241(5) 0.02080(10) 0.00380(10) Uiso 1.0000
O11 0.5320(10) 0.2459(9) 0.0398(2) 0.01000(10) Uiso 1.0000
O12 -0.0360(10) 0.7399(8) 0.1636(2) 0.00070(10) Uiso 1.0000
O13 0.5380(10) 0.2415(8) 0.2910(2) 0.00120(10) Uiso 1.0000
O14 0.4720(10) 0.7447(9) 0.0830(2) 0.00380(10) Uiso 1.0000
O21 0.3410(10) 0.2764(8) 0.0310(2) 0.00510(10) Uiso 1.0000
O22 0.1660(10) 0.7740(10) 0.1544(2) 0.01360(10) Uiso 1.0000
O23 0.3410(10) 0.2696(8) 0.2826(2) 0.00240(10) Uiso 1.0000
O24 0.6780(10) 0.7543(8) 0.0950(2) 0.00840(10) Uiso 1.0000
O31 0.0910(10) 0.4290(10) 0.0209(3) 0.02190(10) Uiso 1.0000
O32 0.4030(10) 0.5767(9) 0.1473(2) 0.00800(10) Uiso 1.0000
O33 0.4200(10) 0.8917(9) 0.1512(2) 0.00730(10) Uiso 1.0000
O34 0.0930(10) 0.1177(9) 0.0272(2) 0.00730(10) Uiso 1.0000
O35 0.0770(10) 0.3783(9) 0.2774(2) 0.01040(10) Uiso 1.0000
O36 0.9250(10) 0.8831(8) 0.0982(2) 0.00300(10) Uiso 1.0000
O37 0.9030(10) 0.5646(8) 0.1012(2) 0.005(2) Uiso 1.0000
O38 0.0990(10) 0.0650(10) 0.2722(3) 0.014(2) Uiso 1.0000
Cl1 0.3088(6) 0.4496(5) -0.04350(10) 0.00150(10) Uiso 1.0000
Cl2 0.1834(6) 0.5549(5) 0.08570(10) 0.00280(10) Uiso 1.0000
Cl3 0.2074(6) 0.9557(5) 0.08490(10) 0.00070(10) Uiso 1.0000
Cl4 0.3005(6) 0.0598(5) -0.03810(10) 0.00650(10) Uiso 1.0000
Cl5 0.2924(6) 0.4484(5) 0.20850(10) 0.00220(10) Uiso 1.0000
Cl6 0.7055(6) 0.9486(5) 0.16400(10) 0.00490(10) Uiso 1.0000
Cl7 0.6828(6) 0.5529(5) 0.16550(10) 0.00230(10) Uiso 1.0000
Cl8 0.3172(6) 0.0514(6) 0.20860(10) 0.01000(10) Uiso 1.0000
C11 0.4310(10) 0.2232(9) 0.1369(2) 0.014(2) Uiso 1.0000
C12 0.0724(9) 0.7201(8) 0.2611(2) 0.009(2) Uiso 1.0000
C13 0.4340(10) 0.2097(8) 0.3865(2) 0.011(2) Uiso 1.0000
C14 0.5750(10) 0.7206(9) -0.0108(2) 0.017(2) Uiso 1.0000
C21 0.5860(10) 0.3404(8) 0.1066(2) 0.0110(10) Uiso 1.0000
C22 -0.0390(9) 0.5910(8) 0.2229(2) 0.009(2) Uiso 1.0000
C23 -0.0830(10) 0.8161(8) 0.2297(2) 0.0090(10) Uiso 1.0000
C24 0.5500(10) 0.0958(8) 0.0997(2) 0.010(2) Uiso 1.0000
C25 0.5858(9) 0.3325(7) 0.3539(2) 0.00160(10) Uiso 1.0000
C26 0.4150(10) 0.8386(8) 0.0169(2) 0.014(2) Uiso 1.0000
C27 0.4490(10) 0.5964(8) 0.0247(2) 0.011(2) Uiso 1.0000
C28 0.5570(10) 0.0871(8) 0.3498(2) 0.013(2) Uiso 1.0000
C31 0.3870(10) 0.2573(7) 0.0815(2) 0.00490(10) Uiso 1.0000
C32 0.1040(10) 0.7550(8) 0.2092(2) 0.00460(10) Uiso 1.0000
C33 0.3920(10) 0.2530(7) 0.3304(2) 0.00060(10) Uiso 1.0000
C34 0.6060(10) 0.7439(7) 0.0416(2) 0.00010(10) Uiso 1.0000
C41 0.4197(9) 0.2594(7) 0.0492(2) 0.00000(10) Uiso 1.0000
C42 0.0699(9) 0.7529(7) 0.1740(2) 0.00140(10) Uiso 1.0000
C43 0.4340(9) 0.2544(7) 0.2989(2) 0.00150(10) Uiso 1.0000
C44 0.5850(10) 0.7453(7) 0.0781(2) 0.00430(10) Uiso 1.0000
D110 0.3980(10) 0.3185(9) 0.1408(2) 0.021(2) Uiso 1.0000
D111 0.5050(10) 0.1960(10) 0.1536(2) 0.027(2) Uiso 1.0000
D112 0.3580(10) 0.1419(9) 0.1367(2) 0.021(2) Uiso 1.0000
D120 0.0020(10) 0.6896(9) 0.2783(2) 0.023(2) Uiso 1.0000
D121 0.1130(10) 0.8082(9) 0.2673(2) 0.024(2) Uiso 1.0000
D122 0.1317(9) 0.6399(8) 0.2624(2) 0.0110(10) Uiso 1.0000
D130 0.3927(9) 0.3130(8) 0.3915(2) 0.0110(10) Uiso 1.0000
D131 0.5100(10) 0.1969(9) 0.4041(2) 0.025(2) Uiso 1.0000
D132 0.3620(10) 0.1359(9) 0.3878(2) 0.021(2) Uiso 1.0000
D140 0.6214(9) 0.8119(9) -0.0160(2) 0.020(2) Uiso 1.0000
D141 0.6440(9) 0.6390(8) -0.0125(2) 0.018(2) Uiso 1.0000
D142 0.5060(10) 0.6994(9) -0.0290(2) 0.031(2) Uiso 1.0000
D210 0.6530(10) 0.3208(9) 0.1235(2) 0.032(2) Uiso 1.0000
D211 0.5390(10) 0.4368(8) 0.1093(2) 0.021(2) Uiso 1.0000
D212 0.6370(10) 0.3380(10) 0.0851(2) 0.027(2) Uiso 1.0000
D220 -0.1140(10) 0.5723(9) 0.2422(2) 0.030(2) Uiso 1.0000
D221 -0.0970(10) 0.5901(8) 0.2024(2) 0.024(2) Uiso 1.0000
D222 0.0340(10) 0.5129(9) 0.2217(2) 0.024(2) Uiso 1.0000
D230 -0.1280(10) 0.8289(8) 0.2071(2) 0.014(2) Uiso 1.0000
D231 -0.0420(10) 0.9150(10) 0.2346(2) 0.041(2) Uiso 1.0000
D232 -0.1460(10) 0.8072(9) 0.2495(2) 0.039(2) Uiso 1.0000
D240 0.6010(10) 0.0998(9) 0.0779(2) 0.021(2) Uiso 1.0000
D241 0.6050(10) 0.0669(9) 0.1177(2) 0.028(2) Uiso 1.0000
D242 0.4811(9) 0.0230(9) 0.0983(2) 0.022(2) Uiso 1.0000
D250 0.6450(10) 0.3024(9) 0.3726(2) 0.027(2) Uiso 1.0000
D251 0.5490(10) 0.4229(9) 0.3613(2) 0.025(2) Uiso 1.0000
D252 0.6400(10) 0.3310(10) 0.3344(2) 0.027(2) Uiso 1.0000
D260 0.3540(10) 0.8210(10) -0.0019(2) 0.043(2) Uiso 1.0000
D261 0.4730(10) 0.9180(10) 0.0182(2) 0.028(2) Uiso 1.0000
D262 0.3820(10) 0.8328(9) 0.0409(2) 0.019(2) Uiso 1.0000
D270 0.4020(10) 0.5965(9) 0.0474(2) 0.024(2) Uiso 1.0000
D271 0.5270(10) 0.5130(10) 0.0268(2) 0.035(2) Uiso 1.0000
D272 0.3940(10) 0.5780(10) 0.0060(2) 0.041(2) Uiso 1.0000
D280 0.6010(10) 0.0953(8) 0.3277(2) 0.019(2) Uiso 1.0000
D281 0.6060(10) 0.0564(8) 0.3683(2) 0.019(2) Uiso 1.0000
D282 0.4870(10) 0.0160(10) 0.3479(2) 0.031(2) Uiso 1.0000
D310 0.3560(10) 0.3600(9) 0.0885(2) 0.027(2) Uiso 1.0000
D311 0.3210(10) 0.1789(9) 0.0851(2) 0.025(2) Uiso 1.0000
D320 0.1530(10) 0.8410(10) 0.2157(2) 0.030(2) Uiso 1.0000
D321 0.1840(10) 0.6810(10) 0.2114(2) 0.036(2) Uiso 1.0000
D330 0.3520(10) 0.3503(9) 0.3376(2) 0.027(2) Uiso 1.0000
D331 0.3240(10) 0.1744(9) 0.3355(2) 0.017(2) Uiso 1.0000
D340 0.6550(10) 0.8340(10) 0.0374(2) 0.028(2) Uiso 1.0000
D341 0.6760(10) 0.6677(9) 0.0399(2) 0.031(2) Uiso 1.0000
D3101 0.1290(10) 0.4650(10) 0.0398(3) 0.040(2) Uiso 1.0000
D3102 0.0020(10) 0.4300(10) 0.0277(2) 0.033(2) Uiso 1.0000
D3201 0.4940(10) 0.5730(10) 0.1532(2) 0.030(2) Uiso 1.0000
D3202 0.3660(10) 0.5420(10) 0.1672(2) 0.034(2) Uiso 1.0000
D3301 0.5070(10) 0.9110(10) 0.1558(2) 0.031(2) Uiso 1.0000
D3302 0.3910(10) 0.9339(9) 0.1713(2) 0.028(2) Uiso 1.0000
D3401 0.0070(10) 0.1010(10) 0.0330(2) 0.033(2) Uiso 1.0000
D3402 0.1310(10) 0.0690(10) 0.0438(3) 0.037(2) Uiso 1.0000
D3501 0.1230(10) 0.4240(10) 0.2936(3) 0.028(2) Uiso 1.0000
D3502 -0.0100(10) 0.3825(9) 0.2791(2) 0.023(2) Uiso 1.0000
D3601 1.0060(10) 0.8940(10) 0.0959(2) 0.029(2) Uiso 1.0000
D3602 0.8850(10) 0.9270(10) 0.0804(3) 0.041(2) Uiso 1.0000
D3701 0.8620(10) 0.5356(9) 0.0813(2) 0.023(2) Uiso 1.0000
D3702 0.9860(10) 0.5715(9) 0.0971(2) 0.028(2) Uiso 1.0000
D3801 0.0170(10) 0.0750(10) 0.2784(2) 0.036(2) Uiso 1.0000
D3802 0.1340(10) 0.0340(10) 0.2903(3) 0.034(2) Uiso 1.0000

loop_
_atom_type_symbol
_atom_type_scat_dispersion_real
_atom_type_scat_dispersion_imag
_atom_type_scat_source
C 6.6460 0 Sears_(1992)
O 5.803 0 Sears_(1992)
N 9.36 0 Sears_(1992)
D 6.671 0 Sears_(1992)
Ca 4.70 0 Sears_(1992)
Cl 9.577 0 Sears_(1992)

loop_
_geom_angle_atom_site_label_1
_geom_angle_atom_site_label_2
_geom_angle_atom_site_label_3
_geom_angle_site_symmetry_1
_geom_angle_site_symmetry_3
_geom_angle
_geom_angle_publ_flag
O11 Ca1 O31 2_455 . 90.8(6) no
O11 Ca1 O21 2_455 . 174.1(7) no
O31 Ca1 O21 . . 86.6(6) no
O11 Ca1 O34 2_455 . 90.3(6) no
O31 Ca1 O34 . . 84.6(6) no
O21 Ca1 O34 . . 84.2(5) no
O11 Ca1 Cl1 2_455 . 92.0(4) no
O31 Ca1 Cl1 . . 93.6(4) no
O21 Ca1 Cl1 . . 93.5(5) no
O34 Ca1 Cl1 . . 177.1(5) no
O11 Ca1 Cl4 2_455 . 88.2(4) no
O31 Ca1 Cl4 . . 175.3(6) no
O21 Ca1 Cl4 . . 94.0(5) no
O34 Ca1 Cl4 . . 90.9(4) no
Cl1 Ca1 Cl4 . . 91.0(4) no
O11 Ca1 D3101 2_455 . 107.8(6) no
O31 Ca1 D3101 . . 17.1(4) no
O21 Ca1 D3101 . . 69.5(4) no
O34 Ca1 D3101 . . 83.8(4) no
Cl1 Ca1 D3101 . . 93.8(4) no
Cl4 Ca1 D3101 . . 163.0(5) no
O22 Ca2 O32 . . 92.7(6) no
O22 Ca2 O33 . . 82.9(5) no
O32 Ca2 O33 . . 86.9(6) no
O22 Ca2 O14 . . 172.5(5) no
O32 Ca2 O14 . . 92.6(6) no
O33 Ca2 O14 . . 92.1(6) no
O22 Ca2 Cl2 . . 94.4(5) no
O32 Ca2 Cl2 . . 89.3(4) no
O33 Ca2 Cl2 . . 175.2(5) no
O14 Ca2 Cl2 . . 91.0(4) no
O22 Ca2 Cl3 . . 88.0(5) no
O32 Ca2 Cl3 . . 179.0(7) no
O33 Ca2 Cl3 . . 92.5(4) no
O14 Ca2 Cl3 . . 86.7(4) no
Cl2 Ca2 Cl3 . . 91.3(4) no
O22 Ca2 D3202 . . 75.8(4) no
O32 Ca2 D3202 . . 16.9(4) no
O33 Ca2 D3202 . . 85.9(5) no
O14 Ca2 D3202 . . 109.5(6) no
Cl2 Ca2 D3202 . . 89.6(3) no
Cl3 Ca2 D3202 . . 163.8(6) no
O22 Ca2 D3201 . . 102.7(5) no
O32 Ca2 D3201 . . 16.3(4) no
O33 Ca2 D3201 . . 75.6(5) no
O14 Ca2 D3201 . . 81.3(5) no
Cl2 Ca2 D3201 . . 101.3(4) no
Cl3 Ca2 D3201 . . 162.7(5) no
D3202 Ca2 D3201 . . 30.3(3) no
O23 Ca3 O13 . 4_455 171.4(6) no
O23 Ca3 O35 . . 82.3(5) no
O13 Ca3 O35 4_455 . 89.4(6) no
O23 Ca3 O38 . . 91.4(5) no
O13 Ca3 O38 4_455 . 89.8(6) no
O35 Ca3 O38 . . 82.9(6) no
O23 Ca3 Cl5 . . 93.6(5) no
O13 Ca3 Cl5 4_455 . 85.0(4) no
O35 Ca3 Cl5 . . 96.6(4) no
O38 Ca3 Cl5 . . 174.8(7) no
O23 Ca3 Cl8 . . 99.6(5) no
O13 Ca3 Cl8 4_455 . 88.9(4) no
O35 Ca3 Cl8 . . 171.5(6) no
O38 Ca3 Cl8 . . 88.8(4) no
Cl5 Ca3 Cl8 . . 91.6(4) no
O23 Ca3 D3501 . . 65.4(4) no
O13 Ca3 D3501 4_455 . 106.1(6) no
O35 Ca3 D3501 . . 17.5(4) no
O38 Ca3 D3501 . . 88.3(5) no
Cl5 Ca3 D3501 . . 92.6(4) no
Cl8 Ca3 D3501 . . 164.7(5) no
O23 Ca3 D3802 . . 75.8(4) no
O13 Ca3 D3802 4_455 . 105.4(6) no
O35 Ca3 D3802 . . 82.5(5) no
O38 Ca3 D3802 . . 15.6(4) no
Cl5 Ca3 D3802 . . 169.4(6) no
Cl8 Ca3 D3802 . . 89.9(3) no
O23 Ca3 D3801 . . 99.0(5) no
O13 Ca3 D3801 4_455 . 80.2(5) no
O35 Ca3 D3801 . . 70.0(5) no
O38 Ca3 D3801 . . 16.1(4) no
Cl5 Ca3 D3801 . . 160.0(6) no
Cl8 Ca3 D3801 . . 101.4(4) no
D3501 Ca3 D3802 . . 83.3(4) no
D3501 Ca3 D3801 . . 78.8(4) no
D3802 Ca3 D3801 . . 28.0(4) no
O24 Ca4 O12 . 1_655 168.9(7) no
O24 Ca4 O37 . . 85.7(5) no
O12 Ca4 O37 1_655 . 91.2(6) no
O24 Ca4 O36 . . 81.2(5) no
O12 Ca4 O36 1_655 . 87.9(6) no
O37 Ca4 O36 . . 82.7(5) no
O24 Ca4 Cl7 . . 97.0(5) no
O12 Ca4 Cl7 1_655 . 93.7(4) no
O37 Ca4 Cl7 . . 91.2(4) no
O36 Ca4 Cl7 . . 173.7(5) no
O24 Ca4 Cl6 . . 92.8(5) no
O12 Ca4 Cl6 1_655 . 89.6(4) no
O37 Ca4 Cl6 . . 175.7(5) no
O36 Ca4 Cl6 . . 93.1(4) no
Cl7 Ca4 Cl6 . . 93.0(4) no
O24 Ca4 D3702 . . 95.3(5) no
O12 Ca4 D3702 1_655 . 79.5(5) no
O37 Ca4 D3702 . . 15.9(3) no
O36 Ca4 D3702 . . 71.7(4) no
Cl7 Ca4 D3702 . . 102.6(4) no
Cl6 Ca4 D3702 . . 161.4(6) no
C21 N1 C24 . . 117.9(7) no
C21 N1 C11 . . 106.7(6) no
C24 N1 C11 . . 105.9(6) no
C21 N1 C31 . . 112.9(6) no
C24 N1 C31 . . 110.5(6) no
C11 N1 C31 . . 101.2(6) no
C21 N1 D212 . . 31.0(4) no
C24 N1 D212 . . 98.7(6) no
C11 N1 D212 . . 137.6(5) no
C31 N1 D212 . . 101.7(5) no
C21 N1 D240 . . 99.8(5) no
C24 N1 D240 . . 30.5(4) no
C11 N1 D240 . . 136.4(5) no
C31 N1 D240 . . 99.4(5) no
D212 N1 D240 . . 73.0(4) no
C21 N1 D210 . . 28.7(4) no
C24 N1 D210 . . 99.4(6) no
C11 N1 D210 . . 93.1(5) no
C31 N1 D210 . . 141.4(5) no
D212 N1 D210 . . 48.5(4) no
D240 N1 D210 . . 94.1(5) no
C21 N1 D241 . . 103.5(6) no
C24 N1 D241 . . 27.4(4) no
C11 N1 D241 . . 89.6(5) no
C31 N1 D241 . . 136.6(5) no
D212 N1 D241 . . 97.4(5) no
D240 N1 D241 . . 50.3(4) no
C21 N1 D242 . . 145.6(6) no
C24 N1 D242 . . 27.7(5) no
C11 N1 D242 . . 91.8(4) no
C31 N1 D242 . . 90.8(4) no
D212 N1 D242 . . 122.9(5) no
D240 N1 D242 . . 49.9(4) no
C21 N1 D110 . . 88.5(5) no
C24 N1 D110 . . 134.0(5) no
C11 N1 D110 . . 28.1(4) no
C31 N1 D110 . . 89.3(5) no
D212 N1 D110 . . 118.0(4) no
D240 N1 D110 . . 164.4(4) no
C21 N1 D211 . . 28.5(5) no
C24 N1 D211 . . 146.3(7) no
C11 N1 D211 . . 93.0(5) no
C31 N1 D211 . . 92.2(5) no
D212 N1 D211 . . 51.1(4) no
D240 N1 D211 . . 124.1(5) no
C21 N1 D111 . . 92.9(5) no
C24 N1 D111 . . 89.8(5) no
C11 N1 D111 . . 30.4(5) no
C31 N1 D111 . . 131.5(6) no
D212 N1 D111 . . 118.7(5) no
D240 N1 D111 . . 116.4(5) no
C21 N1 D310 . . 91.0(5) no
C24 N1 D310 . . 141.1(6) no
C11 N1 D310 . . 88.1(5) no
C31 N1 D310 . . 30.6(3) no
D212 N1 D310 . . 94.0(4) no
D240 N1 D310 . . 125.9(4) no
C21 N1 D311 . . 140.3(6) no
C24 N1 D311 . . 93.6(5) no
C11 N1 D311 . . 84.9(5) no
C31 N1 D311 . . 28.1(4) no
D212 N1 D311 . . 127.9(5) no
D240 N1 D311 . . 96.3(4) no
C21 N1 D112 . . 134.8(5) no
C24 N1 D112 . . 89.6(5) no
C11 N1 D112 . . 28.1(4) no
C31 N1 D112 . . 86.0(5) no
D212 N1 D112 . . 165.7(4) no
D240 N1 D112 . . 117.9(4) no
C21 N1 C41 . . 100.3(5) no
C24 N1 C41 . . 95.4(5) no
C11 N1 C41 . . 131.6(5) no
C31 N1 C41 . . 30.5(4) no
D212 N1 C41 . . 78.2(4) no
D240 N1 C41 . . 74.3(4) no
C21 N1 O11 . . 85.9(5) no
C24 N1 O11 . . 81.9(5) no
C11 N1 O11 . . 158.7(6) no
C31 N1 O11 . . 57.6(4) no
D212 N1 O11 . . 57.5(4) no
D240 N1 O11 . . 54.0(4) no
D210 N1 D241 . . 78.3(5) no
D210 N1 D242 . . 124.7(5) no
D241 N1 D242 . . 46.6(4) no
D210 N1 D110 . . 86.9(5) no
D241 N1 D110 . . 115.1(4) no
D242 N1 D110 . . 117.6(4) no
D210 N1 D211 . . 51.0(4) no
D241 N1 D211 . . 129.4(5) no
D242 N1 D211 . . 173.8(5) no
D110 N1 D211 . . 67.9(4) no
D210 N1 D111 . . 70.2(4) no
D241 N1 D111 . . 66.2(4) no
D242 N1 D111 . . 88.8(4) no
D110 N1 D111 . . 49.5(4) no
D211 N1 D111 . . 93.3(4) no
D210 N1 D310 . . 116.2(4) no
D241 N1 D310 . . 165.3(5) no
D242 N1 D310 . . 119.0(5) no
D110 N1 D310 . . 66.6(4) no
D211 N1 D310 . . 65.2(4) no
D111 N1 D310 . . 115.7(5) no
D210 N1 D311 . . 166.9(5) no
D241 N1 D311 . . 114.6(5) no
D242 N1 D311 . . 68.4(4) no
D110 N1 D311 . . 85.3(5) no
D211 N1 D311 . . 116.0(5) no
D111 N1 D311 . . 111.8(5) no
D210 N1 D112 . . 118.9(5) no
D241 N1 D112 . . 84.5(4) no
D242 N1 D112 . . 68.3(4) no
D110 N1 D112 . . 49.5(3) no
D211 N1 D112 . . 117.3(4) no
D111 N1 D112 . . 49.3(4) no
D210 N1 C41 . . 126.0(4) no
D241 N1 C41 . . 122.2(4) no
D242 N1 C41 . . 87.6(3) no
D110 N1 C41 . . 117.5(4) no
D211 N1 C41 . . 92.2(3) no
D111 N1 C41 . . 161.5(5) no
D210 N1 O11 . . 105.3(5) no
D241 N1 O11 . . 104.3(4) no
D242 N1 O11 . . 86.4(3) no
D110 N1 O11 . . 140.5(4) no
D211 N1 O11 . . 90.5(3) no
D111 N1 O11 . . 169.8(5) no
D310 N1 D311 . . 50.8(4) no
D310 N1 D112 . . 86.6(4) no
D311 N1 D112 . . 62.6(4) no
D310 N1 C41 . . 51.6(3) no
D311 N1 C41 . . 50.2(3) no
D112 N1 C41 . . 112.8(4) no
D310 N1 O11 . . 74.4(4) no
D311 N1 O11 . . 74.7(4) no
D112 N1 O11 . . 135.8(4) no
C41 N1 O11 . . 27.2(3) no
C32 N2 C12 . . 110.5(7) no
C32 N2 C22 . . 112.8(6) no
C12 N2 C22 . . 113.3(6) no
C32 N2 C23 . . 108.0(6) no
C12 N2 C23 . . 107.8(6) no
C22 N2 C23 . . 104.0(7) no
C32 N2 D122 . . 99.6(6) no
C12 N2 D122 . . 29.7(4) no
C22 N2 D122 . . 94.8(5) no
C23 N2 D122 . . 136.8(5) no
C32 N2 D321 . . 33.4(5) no
C12 N2 D321 . . 91.6(5) no
C22 N2 D321 . . 98.1(5) no
C23 N2 D321 . . 141.3(6) no
D122 N2 D321 . . 70.8(4) no
C32 N2 D320 . . 28.8(4) no
C12 N2 D320 . . 89.7(5) no
C22 N2 D320 . . 141.4(6) no
C23 N2 D320 . . 97.2(5) no
D122 N2 D320 . . 91.2(5) no
D321 N2 D320 . . 48.5(4) no
C32 N2 D222 . . 95.7(5) no
C12 N2 D222 . . 98.9(5) no
C22 N2 D222 . . 30.6(5) no
C23 N2 D222 . . 134.5(6) no
D122 N2 D222 . . 72.5(4) no
D321 N2 D222 . . 71.3(5) no
C32 N2 D121 . . 94.1(6) no
C12 N2 D121 . . 26.1(4) no
C22 N2 D121 . . 139.4(5) no
C23 N2 D121 . . 95.2(4) no
D122 N2 D121 . . 49.4(4) no
D321 N2 D121 . . 87.9(5) no
C32 N2 D120 . . 140.5(6) no
C12 N2 D120 . . 29.9(5) no
C22 N2 D120 . . 93.7(5) no
C23 N2 D120 . . 92.3(5) no
D122 N2 D120 . . 47.3(4) no
D321 N2 D120 . . 117.7(5) no
C32 N2 D231 . . 90.8(5) no
C12 N2 D231 . . 91.7(5) no
C22 N2 D231 . . 134.4(7) no
C23 N2 D231 . . 30.4(5) no
D122 N2 D231 . . 120.1(5) no
D321 N2 D231 . . 119.6(6) no
C32 N2 D220 . . 145.1(5) no
C12 N2 D220 . . 93.7(5) no
C22 N2 D220 . . 32.4(4) no
C23 N2 D220 . . 86.8(5) no
D122 N2 D220 . . 89.2(4) no
D321 N2 D220 . . 126.0(5) no
C32 N2 D221 . . 100.3(6) no
C12 N2 D221 . . 139.2(5) no
C22 N2 D221 . . 26.7(4) no
C23 N2 D221 . . 86.4(5) no
D122 N2 D221 . . 121.0(4) no
D321 N2 D221 . . 100.7(4) no
C32 N2 D232 . . 134.8(5) no
C12 N2 D232 . . 88.4(5) no
C22 N2 D232 . . 94.7(6) no
C23 N2 D232 . . 27.7(4) no
D122 N2 D232 . . 113.7(4) no
D321 N2 D232 . . 166.1(5) no
C32 N2 D230 . . 92.3(6) no
C12 N2 D230 . . 134.5(5) no
C22 N2 D230 . . 91.1(5) no
C23 N2 D230 . . 26.8(4) no
D122 N2 D230 . . 163.4(4) no
D321 N2 D230 . . 123.7(5) no
C32 N2 C42 . . 32.6(5) no
C12 N2 C42 . . 143.1(6) no
C22 N2 C42 . . 90.0(4) no
C23 N2 C42 . . 92.7(4) no
D122 N2 C42 . . 126.3(5) no
D321 N2 C42 . . 55.7(4) no
C32 N2 O12 . . 56.8(5) no
C12 N2 O12 . . 167.2(6) no
C22 N2 O12 . . 76.0(4) no
C23 N2 O12 . . 77.0(4) no
D122 N2 O12 . . 146.0(4) no
D321 N2 O12 . . 78.1(4) no
D320 N2 D222 . . 119.5(5) no
D320 N2 D121 . . 68.1(4) no
D222 N2 D121 . . 121.9(5) no
D320 N2 D120 . . 117.5(5) no
D222 N2 D120 . . 93.2(4) no
D121 N2 D120 . . 49.5(4) no
D320 N2 D231 . . 71.2(5) no
D222 N2 D231 . . 164.7(6) no
D121 N2 D231 . . 71.3(5) no
D120 N2 D231 . . 90.6(4) no
D320 N2 D220 . . 173.8(5) no
D222 N2 D220 . . 54.8(4) no
D121 N2 D220 . . 116.4(4) no
D120 N2 D220 . . 66.9(4) no
D231 N2 D220 . . 113.9(5) no
D320 N2 D221 . . 127.3(4) no
D222 N2 D221 . . 50.7(4) no
D121 N2 D221 . . 164.3(4) no
D120 N2 D221 . . 114.8(4) no
D231 N2 D221 . . 114.5(5) no
D220 N2 D221 . . 48.0(4) no
D320 N2 D232 . . 117.6(4) no
D222 N2 D232 . . 122.4(5) no
D121 N2 D232 . . 86.0(5) no
D120 N2 D232 . . 66.6(4) no
D231 N2 D232 . . 46.5(4) no
D220 N2 D232 . . 67.9(4) no
D320 N2 D230 . . 93.8(4) no
D222 N2 D230 . . 118.0(5) no
D121 N2 D230 . . 118.7(4) no
D120 N2 D230 . . 116.9(5) no
D231 N2 D230 . . 47.7(4) no
D220 N2 D230 . . 87.6(4) no
D320 N2 C42 . . 56.7(4) no
D222 N2 C42 . . 86.9(3) no
D121 N2 C42 . . 124.8(4) no
D120 N2 C42 . . 172.9(5) no
D231 N2 C42 . . 91.1(4) no
D220 N2 C42 . . 118.5(4) no
D320 N2 O12 . . 77.9(4) no
D222 N2 O12 . . 85.0(3) no
D121 N2 O12 . . 143.9(4) no
D120 N2 O12 . . 162.6(5) no
D231 N2 O12 . . 87.0(4) no
D220 N2 O12 . . 98.5(4) no
D221 N2 D232 . . 88.3(5) no
D221 N2 D230 . . 67.3(4) no
D232 N2 D230 . . 50.3(4) no
D221 N2 C42 . . 70.6(3) no
D232 N2 C42 . . 119.1(4) no
D230 N2 C42 . . 69.0(3) no
D221 N2 O12 . . 51.6(3) no
D232 N2 O12 . . 99.8(4) no
D230 N2 O12 . . 50.6(3) no
C42 N2 O12 . . 24.5(3) no
C25 N3 C13 . . 116.1(6) no
C25 N3 C28 . . 112.3(7) no
C13 N3 C28 . . 106.5(6) no
C25 N3 C33 . . 105.5(5) no
C13 N3 C33 . . 107.0(6) no
C28 N3 C33 . . 109.2(6) no
C25 N3 D250 . . 33.9(4) no
C13 N3 D250 . . 96.2(6) no
C28 N3 D250 . . 95.1(6) no
C33 N3 D250 . . 139.3(5) no
C25 N3 D131 . . 97.3(5) no
C13 N3 D131 . . 31.6(5) no
C28 N3 D131 . . 92.9(5) no
C33 N3 D131 . . 138.5(6) no
D250 N3 D131 . . 68.8(5) no
C25 N3 D251 . . 27.4(5) no
C13 N3 D251 . . 96.9(5) no
C28 N3 D251 . . 139.4(7) no
C33 N3 D251 . . 94.5(4) no
D250 N3 D251 . . 48.9(4) no
D131 N3 D251 . . 90.1(4) no
C25 N3 D280 . . 93.7(5) no
C13 N3 D280 . . 135.6(5) no
C28 N3 D280 . . 29.2(4) no
C33 N3 D280 . . 94.5(5) no
D250 N3 D280 . . 91.5(5) no
D131 N3 D280 . . 118.5(4) no
C25 N3 D130 . . 94.9(5) no
C13 N3 D130 . . 31.7(4) no
C28 N3 D130 . . 138.1(6) no
C33 N3 D130 . . 92.1(5) no
D250 N3 D130 . . 90.5(5) no
D131 N3 D130 . . 51.1(4) no
C25 N3 D281 . . 104.3(6) no
C13 N3 D281 . . 88.8(5) no
C28 N3 D281 . . 26.9(4) no
C33 N3 D281 . . 135.1(4) no
D250 N3 D281 . . 76.9(4) no
D131 N3 D281 . . 68.0(4) no
C25 N3 D282 . . 139.6(6) no
C13 N3 D282 . . 92.4(5) no
C28 N3 D282 . . 27.9(5) no
C33 N3 D282 . . 91.4(4) no
D250 N3 D282 . . 121.2(5) no
D131 N3 D282 . . 93.1(4) no
C25 N3 D252 . . 26.1(4) no
C13 N3 D252 . . 141.6(5) no
C28 N3 D252 . . 93.6(6) no
C33 N3 D252 . . 96.2(5) no
D250 N3 D252 . . 48.8(4) no
D131 N3 D252 . . 117.6(5) no
C25 N3 D331 . . 135.5(6) no
C13 N3 D331 . . 86.4(5) no
C28 N3 D331 . . 95.0(5) no
C33 N3 D331 . . 30.2(4) no
D250 N3 D331 . . 168.3(5) no
D131 N3 D331 . . 116.4(5) no
C25 N3 D132 . . 142.0(5) no
C13 N3 D132 . . 26.1(4) no
C28 N3 D132 . . 92.6(5) no
C33 N3 D132 . . 91.7(5) no
D250 N3 D132 . . 120.0(5) no
D131 N3 D132 . . 51.4(4) no
C25 N3 D330 . . 90.3(5) no
C13 N3 D330 . . 92.3(5) no
C28 N3 D330 . . 138.6(6) no
C33 N3 D330 . . 29.5(3) no
D250 N3 D330 . . 119.6(5) no
D131 N3 D330 . . 119.1(5) no
C25 N3 C43 . . 90.6(5) no
C13 N3 C43 . . 136.5(6) no
C28 N3 C43 . . 92.3(5) no
C33 N3 C43 . . 29.8(4) no
D250 N3 C43 . . 121.3(5) no
D131 N3 C43 . . 168.1(5) no
C25 N3 O13 . . 77.1(4) no
C13 N3 O13 . . 160.6(6) no
C28 N3 O13 . . 79.0(5) no
C33 N3 O13 . . 54.2(4) no
D250 N3 O13 . . 101.9(5) no
D131 N3 O13 . . 167.3(5) no
D251 N3 D280 . . 120.0(5) no
D251 N3 D130 . . 70.1(4) no
D280 N3 D130 . . 167.3(4) no
D251 N3 D281 . . 125.7(5) no
D280 N3 D281 . . 50.7(4) no
D130 N3 D281 . . 117.9(4) no
D251 N3 D282 . . 167.0(6) no
D280 N3 D282 . . 47.8(4) no
D130 N3 D282 . . 121.3(4) no
D281 N3 D282 . . 45.2(4) no
D251 N3 D252 . . 50.2(4) no
D280 N3 D252 . . 69.9(4) no
D130 N3 D252 . . 120.1(4) no
D281 N3 D252 . . 96.0(5) no
D282 N3 D252 . . 117.6(5) no
D251 N3 D331 . . 119.6(5) no
D280 N3 D331 . . 94.6(4) no
D130 N3 D331 . . 85.7(4) no
D281 N3 D331 . . 114.6(4) no
D282 N3 D331 . . 69.9(4) no
D252 N3 D331 . . 124.6(4) no
D251 N3 D132 . . 119.9(4) no
D280 N3 D132 . . 118.9(4) no
D130 N3 D132 . . 50.0(3) no
D281 N3 D132 . . 84.9(4) no
D282 N3 D132 . . 71.4(4) no
D252 N3 D132 . . 167.7(5) no
D251 N3 D330 . . 70.8(4) no
D280 N3 D330 . . 121.2(4) no
D130 N3 D330 . . 68.1(4) no
D281 N3 D330 . . 163.2(5) no
D282 N3 D330 . . 118.0(5) no
D252 N3 D330 . . 93.6(4) no
D251 N3 C43 . . 92.9(3) no
D280 N3 C43 . . 69.5(4) no
D130 N3 C43 . . 119.6(4) no
D281 N3 C43 . . 118.6(4) no
D282 N3 C43 . . 86.5(3) no
D252 N3 C43 . . 72.7(4) no
D251 N3 O13 . . 89.8(3) no
D280 N3 O13 . . 51.4(3) no
D130 N3 O13 . . 140.0(4) no
D281 N3 O13 . . 102.0(4) no
D282 N3 O13 . . 84.3(3) no
D252 N3 O13 . . 54.0(4) no
D331 N3 D132 . . 65.2(4) no
D331 N3 D330 . . 48.8(4) no
D132 N3 D330 . . 88.7(4) no
D331 N3 C43 . . 52.5(3) no
D132 N3 C43 . . 117.7(4) no
D330 N3 C43 . . 51.8(3) no
D331 N3 O13 . . 74.5(3) no
D132 N3 O13 . . 137.9(4) no
D330 N3 O13 . . 72.8(4) no
C43 N3 O13 . . 24.4(3) no
C34 N4 C14 . . 109.7(7) no
C34 N4 C27 . . 114.6(6) no
C14 N4 C27 . . 106.9(6) no
C34 N4 C26 . . 117.7(6) no
C14 N4 C26 . . 102.0(6) no
C27 N4 C26 . . 104.9(6) no
C34 N4 D340 . . 30.0(4) no
C14 N4 D340 . . 92.5(6) no
C27 N4 D340 . . 144.5(6) no
C26 N4 D340 . . 99.5(5) no
C34 N4 D341 . . 30.8(4) no
C14 N4 D341 . . 91.4(6) no
C27 N4 D341 . . 98.6(5) no
C26 N4 D341 . . 148.0(6) no
D340 N4 D341 . . 50.5(4) no
C34 N4 D261 . . 94.0(5) no
C14 N4 D261 . . 94.2(5) no
C27 N4 D261 . . 134.9(7) no
C26 N4 D261 . . 30.4(5) no
D340 N4 D261 . . 70.4(4) no
D341 N4 D261 . . 120.8(5) no
C34 N4 D262 . . 98.6(6) no
C14 N4 D262 . . 134.4(6) no
C27 N4 D262 . . 92.0(6) no
C26 N4 D262 . . 32.4(4) no
D340 N4 D262 . . 95.1(5) no
D341 N4 D262 . . 127.0(5) no
C34 N4 D272 . . 141.0(6) no
C14 N4 D272 . . 88.3(5) no
C27 N4 D272 . . 27.0(4) no
C26 N4 D272 . . 90.3(5) no
D340 N4 D272 . . 169.7(5) no
D341 N4 D272 . . 119.3(5) no
C34 N4 D271 . . 92.2(5) no
C14 N4 D271 . . 94.3(5) no
C27 N4 D271 . . 32.8(5) no
C26 N4 D271 . . 137.7(6) no
D340 N4 D271 . . 118.7(5) no
D341 N4 D271 . . 68.5(5) no
C34 N4 D140 . . 94.4(6) no
C14 N4 D140 . . 27.8(4) no
C27 N4 D140 . . 134.5(5) no
C26 N4 D140 . . 89.8(5) no
D340 N4 D140 . . 69.8(4) no
D341 N4 D140 . . 89.0(5) no
C34 N4 D270 . . 98.6(6) no
C14 N4 D270 . . 136.0(5) no
C27 N4 D270 . . 29.2(4) no
C26 N4 D270 . . 93.3(5) no
D340 N4 D270 . . 125.5(5) no
D341 N4 D270 . . 96.9(5) no
C34 N4 D141 . . 93.8(6) no
C14 N4 D141 . . 28.9(4) no
C27 N4 D141 . . 93.3(5) no
C26 N4 D141 . . 130.7(5) no
D340 N4 D141 . . 89.8(5) no
D341 N4 D141 . . 67.9(4) no
C34 N4 D142 . . 137.9(6) no
C14 N4 D142 . . 28.2(5) no
C27 N4 D142 . . 88.9(5) no
C26 N4 D142 . . 86.1(5) no
D340 N4 D142 . . 118.4(5) no
D341 N4 D142 . . 116.1(5) no
C34 N4 D260 . . 142.9(6) no
C14 N4 D260 . . 86.3(6) no
C27 N4 D260 . . 90.7(6) no
C26 N4 D260 . . 25.5(4) no
D340 N4 D260 . . 120.6(4) no
D341 N4 D260 . . 170.7(5) no
C34 N4 C44 . . 30.4(5) no
C14 N4 C44 . . 140.0(6) no
C27 N4 C44 . . 95.8(5) no
C26 N4 C44 . . 103.4(5) no
D340 N4 C44 . . 53.1(4) no
D341 N4 C44 . . 52.2(4) no
C34 N4 O14 . . 57.0(6) no
C14 N4 O14 . . 166.6(6) no
C27 N4 O14 . . 81.8(5) no
C26 N4 O14 . . 85.1(4) no
D340 N4 O14 . . 75.0(4) no
D341 N4 O14 . . 77.0(4) no
D261 N4 D262 . . 47.7(4) no
D261 N4 D272 . . 119.7(5) no
D262 N4 D272 . . 91.6(5) no
D261 N4 D271 . . 167.2(6) no
D262 N4 D271 . . 120.3(5) no
D272 N4 D271 . . 51.0(5) no
D261 N4 D140 . . 71.8(4) no
D262 N4 D140 . . 118.6(4) no
D272 N4 D140 . . 113.5(4) no
D271 N4 D140 . . 118.8(5) no
D261 N4 D270 . . 117.3(5) no
D262 N4 D270 . . 69.7(4) no
D272 N4 D270 . . 50.3(4) no
D271 N4 D270 . . 50.6(4) no
D140 N4 D270 . . 163.4(4) no
D261 N4 D141 . . 120.1(4) no
D262 N4 D141 . . 163.0(5) no
D272 N4 D141 . . 86.0(4) no
D271 N4 D141 . . 70.5(4) no
D140 N4 D141 . . 48.4(3) no
D270 N4 D141 . . 120.0(4) no
D261 N4 D142 . . 92.2(4) no
D262 N4 D142 . . 115.9(5) no
D272 N4 D142 . . 64.9(4) no
D271 N4 D142 . . 90.7(4) no
D140 N4 D142 . . 48.7(4) no
D270 N4 D142 . . 115.2(4) no
D261 N4 D260 . . 50.5(4) no
D262 N4 D260 . . 51.6(4) no
D272 N4 D260 . . 69.7(4) no
D271 N4 D260 . . 120.6(5) no
D140 N4 D260 . . 84.8(4) no
D270 N4 D260 . . 91.0(5) no
D261 N4 C44 . . 92.3(4) no
D262 N4 C44 . . 75.3(4) no
D272 N4 C44 . . 121.8(4) no
D271 N4 C44 . . 87.3(3) no
D140 N4 C44 . . 122.7(4) no
D270 N4 C44 . . 72.4(4) no
D261 N4 O14 . . 86.2(4) no
D262 N4 O14 . . 53.4(3) no
D272 N4 O14 . . 103.2(4) no
D271 N4 O14 . . 87.8(4) no
D140 N4 O14 . . 143.0(4) no
D270 N4 O14 . . 53.5(4) no
D141 N4 D142 . . 48.2(4) no
D141 N4 D260 . . 112.2(4) no
D142 N4 D260 . . 64.3(4) no
D141 N4 C44 . . 120.1(4) no
D142 N4 C44 . . 167.8(5) no
D260 N4 C44 . . 126.7(4) no
D141 N4 O14 . . 143.4(4) no
D142 N4 O14 . . 165.2(5) no
D260 N4 O14 . . 104.1(4) no
C44 N4 O14 . . 26.7(3) no
C41 O11 O21 . . 28.6(5) no
C41 O11 Ca1 . 2_555 158.8(8) no
O21 O11 Ca1 . 2_555 130.1(6) no
C41 O11 D240 . . 98.5(7) no
O21 O11 D240 . . 122.0(6) no
Ca1 O11 D240 2_555 . 99.2(6) no
C41 O11 C31 . . 30.6(5) no
O21 O11 C31 . . 59.2(5) no
Ca1 O11 C31 2_555 . 170.6(7) no
D240 O11 C31 . . 73.1(4) no
C41 O11 D212 . . 98.7(7) no
O21 O11 D212 . . 122.9(6) no
Ca1 O11 D212 2_555 . 100.1(6) no
D240 O11 D212 . . 61.3(4) no
C31 O11 D212 . . 71.7(4) no
C41 O11 D271 . . 86.6(6) no
O21 O11 D271 . . 78.5(5) no
Ca1 O11 D271 2_555 . 87.2(4) no
D240 O11 D271 . . 140.2(5) no
C31 O11 D271 . . 95.4(4) no
D212 O11 D271 . . 78.9(4) no
C41 O11 N1 . . 65.1(6) no
O21 O11 N1 . . 93.8(5) no
Ca1 O11 N1 2_555 . 136.1(6) no
D240 O11 N1 . . 45.7(3) no
C31 O11 N1 . . 34.5(3) no
D212 O11 N1 . . 44.5(3) no
C41 O11 C24 . . 81.1(6) no
O21 O11 C24 . . 106.9(5) no
Ca1 O11 C24 2_555 . 117.7(5) no
D240 O11 C24 . . 18.7(3) no
C31 O11 C24 . . 54.4(4) no
D212 O11 C24 . . 57.8(4) no
D271 O11 N1 . . 105.0(4) no
D271 O11 C24 . . 132.0(4) no
N1 O11 C24 . . 28.8(2) no
C42 O12 Ca4 . 1_455 161.9(8) no
C42 O12 O22 . . 31.6(5) no
Ca4 O12 O22 1_455 . 130.4(6) no
C42 O12 D230 . . 93.6(7) no
Ca4 O12 D230 1_455 . 100.3(6) no
O22 O12 D230 . . 120.5(5) no
C42 O12 D221 . . 94.0(7) no
Ca4 O12 D221 1_455 . 102.6(6) no
O22 O12 D221 . . 120.0(6) no
D230 O12 D221 . . 62.7(4) no
C42 O12 C32 . . 30.9(5) no
Ca4 O12 C32 1_455 . 166.2(6) no
O22 O12 C32 . . 62.5(5) no
D230 O12 C32 . . 66.2(4) no
D221 O12 C32 . . 69.3(4) no
C42 O12 D282 . 4_465 83.1(6) no
Ca4 O12 D282 1_455 4_465 88.3(4) no
O22 O12 D282 . 4_465 74.6(4) no
D230 O12 D282 . 4_465 78.7(4) no
D221 O12 D282 . 4_465 141.1(4) no
C32 O12 D282 . 4_465 91.5(4) no
C42 O12 N2 . . 57.7(6) no
Ca4 O12 N2 1_455 . 140.3(6) no
O22 O12 N2 . . 89.2(4) no
D230 O12 N2 . . 47.3(3) no
D221 O12 N2 . . 46.5(3) no
C32 O12 N2 . . 27.0(3) no
C42 O12 C22 . . 75.5(6) no
Ca4 O12 C22 1_455 . 121.8(5) no
O22 O12 C22 . . 103.9(5) no
D230 O12 C22 . . 58.9(3) no
D221 O12 C22 . . 19.5(3) no
C32 O12 C22 . . 49.8(3) no
C42 O12 C23 . . 77.7(6) no
Ca4 O12 C23 1_455 . 117.7(6) no
O22 O12 C23 . . 107.3(5) no
D230 O12 C23 . . 18.5(3) no
D221 O12 C23 . . 55.5(3) no
C32 O12 C23 . . 48.5(3) no
D282 O12 N2 4_465 . 103.2(3) no
D282 O12 C22 4_465 . 130.2(4) no
N2 O12 C22 . . 28.4(2) no
D282 O12 C23 4_465 . 86.2(3) no
N2 O12 C23 . . 29.0(2) no
C22 O12 C23 . . 45.8(2) no
C43 O13 O23 . . 26.3(5) no
C43 O13 D280 . . 98.9(7) no
O23 O13 D280 . . 119.6(6) no
C43 O13 Ca3 . 4_555 154.7(8) no
O23 O13 Ca3 . 4_555 128.6(6) no
D280 O13 Ca3 . 4_555 103.9(6) no
C43 O13 C33 . . 30.5(5) no
O23 O13 C33 . . 56.8(5) no
D280 O13 C33 . . 73.9(4) no
Ca3 O13 C33 4_555 . 173.4(7) no
C43 O13 D252 . . 100.3(7) no
O23 O13 D252 . . 123.0(6) no
D280 O13 D252 . . 63.0(4) no
Ca3 O13 D252 4_555 . 99.7(6) no
C33 O13 D252 . . 73.7(4) no
C43 O13 D222 . 4_555 86.4(6) no
O23 O13 D222 . 4_555 80.0(4) no
D280 O13 D222 . 4_555 141.0(5) no
Ca3 O13 D222 4_555 4_555 82.8(4) no
C33 O13 D222 . 4_555 95.0(4) no
D252 O13 D222 . 4_555 78.0(4) no
C43 O13 N3 . . 65.1(6) no
O23 O13 N3 . . 91.4(4) no
D280 O13 N3 . . 46.5(3) no
Ca3 O13 N3 4_555 . 140.0(6) no
C33 O13 N3 . . 34.7(3) no
D252 O13 N3 . . 46.5(3) no
C43 O13 C25 . . 82.4(6) no
O23 O13 C25 . . 106.8(5) no
D280 O13 C25 . . 59.6(3) no
Ca3 O13 C25 4_555 . 118.7(6) no
C33 O13 C25 . . 54.7(4) no
D252 O13 C25 . . 19.1(3) no
C43 O13 C28 . . 83.0(7) no
O23 O13 C28 . . 106.0(5) no
D280 O13 C28 . . 17.5(3) no
Ca3 O13 C28 4_555 . 120.9(5) no
C33 O13 C28 . . 56.5(4) no
D252 O13 C28 . . 59.1(4) no
D222 O13 N3 4_555 . 105.0(3) no
D222 O13 C25 4_555 . 83.2(3) no
N3 O13 C25 . . 29.2(2) no
D222 O13 C28 4_555 . 132.7(4) no
N3 O13 C28 . . 30.2(2) no
C25 O13 C28 . . 49.8(3) no
C44 O14 D262 . . 106.7(7) no
C44 O14 D270 . . 102.7(7) no
D262 O14 D270 . . 64.1(4) no
C44 O14 O24 . . 22.9(5) no
D262 O14 O24 . . 126.0(6) no
D270 O14 O24 . . 120.5(6) no
C44 O14 C34 . . 41.0(6) no
D262 O14 C34 . . 69.4(4) no
D270 O14 C34 . . 71.7(4) no
O24 O14 C34 . . 63.8(5) no
C44 O14 Ca2 . . 147.0(8) no
D262 O14 Ca2 . . 103.4(6) no
D270 O14 Ca2 . . 102.4(6) no
O24 O14 Ca2 . . 124.1(5) no
C34 O14 Ca2 . . 172.1(7) no
C44 O14 N4 . . 69.5(6) no
D262 O14 N4 . . 46.9(3) no
D270 O14 N4 . . 49.5(3) no
O24 O14 N4 . . 92.4(5) no
C34 O14 N4 . . 28.7(3) no
Ca2 O14 N4 . . 143.4(6) no
C44 O14 D242 . 1_565 90.0(6) no
D262 O14 D242 . 1_565 79.7(4) no
D270 O14 D242 . 1_565 143.6(5) no
O24 O14 D242 . 1_565 82.7(4) no
C34 O14 D242 . 1_565 99.2(4) no
Ca2 O14 D242 . 1_565 82.4(4) no
C44 O14 C27 . . 86.5(6) no
D262 O14 C27 . . 57.8(3) no
D270 O14 C27 . . 19.8(3) no
O24 O14 C27 . . 107.3(5) no
C34 O14 C27 . . 52.2(3) no
Ca2 O14 C27 . . 121.5(6) no
C44 O14 D340 . . 38.6(5) no
D262 O14 D340 . . 68.3(4) no
D270 O14 D340 . . 88.4(4) no
O24 O14 D340 . . 58.7(4) no
C34 O14 D340 . . 18.9(3) no
Ca2 O14 D340 . . 162.1(5) no
C44 O14 D341 . . 33.5(5) no
D262 O14 D341 . . 85.3(4) no
D270 O14 D341 . . 70.1(4) no
O24 O14 D341 . . 55.3(4) no
C34 O14 D341 . . 18.1(3) no
Ca2 O14 D341 . . 164.9(5) no
N4 O14 D242 . 1_565 107.0(3) no
N4 O14 C27 . . 30.3(2) no
D242 O14 C27 1_565 . 133.9(4) no
N4 O14 D340 . . 40.4(3) no
D242 O14 D340 1_565 . 80.5(4) no
C27 O14 D340 . . 68.6(3) no
N4 O14 D341 . . 39.9(3) no
D242 O14 D341 1_565 . 111.5(4) no
C27 O14 D341 . . 53.0(3) no
D340 O14 D341 . . 32.9(3) no
C41 O21 O11 . . 32.0(6) no
C41 O21 C31 . . 34.3(5) no
O11 O21 C31 . . 66.3(5) no
C41 O21 Ca1 . . 169.5(7) no
O11 O21 Ca1 . . 144.0(6) no
C31 O21 Ca1 . . 147.3(6) no
C41 O21 D311 . . 52.3(6) no
O11 O21 D311 . . 82.2(5) no
C31 O21 D311 . . 24.9(3) no
Ca1 O21 D311 . . 125.3(6) no
C41 O21 D310 . . 50.6(5) no
O11 O21 D310 . . 79.4(5) no
C31 O21 D310 . . 25.1(3) no
Ca1 O21 D310 . . 136.4(6) no
D311 O21 D310 . . 42.1(3) no
C42 O22 Ca2 . . 163.2(7) no
C42 O22 O12 . . 28.5(5) no
Ca2 O22 O12 . . 143.5(6) no
C42 O22 C32 . . 35.1(5) no
Ca2 O22 C32 . . 146.8(7) no
O12 O22 C32 . . 63.6(4) no
C42 O22 D321 . . 54.7(6) no
Ca2 O22 D321 . . 122.2(6) no
O12 O22 D321 . . 81.7(5) no
C32 O22 D321 . . 25.6(3) no
C42 O22 D320 . . 52.8(5) no
Ca2 O22 D320 . . 136.5(7) no
O12 O22 D320 . . 79.4(5) no
C32 O22 D320 . . 22.5(3) no
D321 O22 D320 . . 35.6(3) no
C42 O22 O33 . . 142.5(7) no
Ca2 O22 O33 . . 49.9(4) no
O12 O22 O33 . . 163.8(5) no
C32 O22 O33 . . 108.8(5) no
D321 O22 O33 . . 96.4(5) no
D320 O22 O33 . . 89.7(4) no
C43 O23 C33 . . 39.9(5) no
C43 O23 O13 . . 25.0(5) no
C33 O23 O13 . . 64.8(5) no
C43 O23 Ca3 . . 161.6(7) no
C33 O23 Ca3 . . 149.9(6) no
O13 O23 Ca3 . . 140.2(6) no
C43 O23 D331 . . 59.3(6) no
C33 O23 D331 . . 26.2(3) no
O13 O23 D331 . . 82.4(5) no
Ca3 O23 D331 . . 125.0(6) no
C43 O23 D330 . . 57.5(5) no
C33 O23 D330 . . 26.1(3) no
O13 O23 D330 . . 80.5(5) no
Ca3 O23 D330 . . 139.2(6) no
D331 O23 D330 . . 41.9(3) no
C43 O23 D3501 . . 130.2(6) no
C33 O23 D3501 . . 95.6(4) no
O13 O23 D3501 . . 148.1(5) no
Ca3 O23 D3501 . . 67.9(5) no
D331 O23 D3501 . . 89.8(4) no
D330 O23 D3501 . . 73.2(4) no
C44 O24 Ca4 . . 164.6(8) no
C44 O24 O14 . . 22.7(5) no
Ca4 O24 O14 . . 143.8(6) no
C44 O24 C34 . . 35.6(6) no
Ca4 O24 C34 . . 156.2(7) no
O14 O24 C34 . . 58.3(4) no
C44 O24 D341 . . 54.7(6) no
Ca4 O24 D341 . . 132.9(6) no
O14 O24 D341 . . 76.5(5) no
C34 O24 D341 . . 24.9(3) no
C44 O24 D340 . . 52.5(6) no
Ca4 O24 D340 . . 142.7(6) no
O14 O24 D340 . . 72.8(4) no
C34 O24 D340 . . 23.8(3) no
D341 O24 D340 . . 38.0(3) no
C44 O24 D3602 . . 122.9(7) no
Ca4 O24 D3602 . . 72.5(5) no
O14 O24 D3602 . . 136.8(5) no
C34 O24 D3602 . . 93.8(4) no
D341 O24 D3602 . . 90.2(5) no
D340 O24 D3602 . . 71.8(4) no
C44 O24 O36 . . 141.9(7) no
Ca4 O24 O36 . . 53.5(4) no
O14 O24 O36 . . 154.8(5) no
C34 O24 O36 . . 110.4(4) no
D341 O24 O36 . . 101.4(5) no
D340 O24 O36 . . 89.9(4) no
D3602 O24 O36 . . 19.2(3) no
D3101 O31 D3102 . . 98.6(16) no
D3101 O31 Ca1 . . 119.9(14) no
D3102 O31 Ca1 . . 128.1(12) no
D3101 O31 D261 . 2_465 122.0(11) no
D3102 O31 D261 . 2_465 73.5(10) no
Ca1 O31 D261 . 2_465 107.7(6) no
D3101 O31 D140 . 2_465 69.8(9) no
D3102 O31 D140 . 2_465 97.7(10) no
Ca1 O31 D140 . 2_465 126.4(7) no
D261 O31 D140 2_465 2_465 55.4(4) no
D3202 O32 D3201 . . 99.4(14) no
D3202 O32 Ca2 . . 122.1(12) no
D3201 O32 Ca2 . . 124.6(10) no
D3202 O32 D110 . . 75.0(8) no
D3201 O32 D110 . . 90.7(9) no
Ca2 O32 D110 . . 131.7(6) no
D3202 O32 D211 . . 125.1(9) no
D3201 O32 D211 . . 65.9(9) no
Ca2 O32 D211 . . 107.6(5) no
D110 O32 D211 . . 54.0(4) no
D3301 O33 D3302 . . 92.6(14) no
D3301 O33 Ca2 . . 136.0(11) no
D3302 O33 Ca2 . . 128.0(13) no
D3301 O33 D112 . 1_565 96.3(10) no
D3302 O33 D112 . 1_565 74.5(8) no
Ca2 O33 D112 . 1_565 109.3(5) no
D3301 O33 D242 . 1_565 80.9(10) no
D3302 O33 D242 . 1_565 126.5(9) no
Ca2 O33 D242 . 1_565 86.0(4) no
D112 O33 D242 1_565 1_565 53.9(3) no
D3301 O33 O22 . . 161.6(10) no
D3302 O33 O22 . . 80.8(11) no
Ca2 O33 O22 . . 47.2(4) no
D112 O33 O22 1_565 . 98.5(5) no
D242 O33 O22 1_565 . 116.8(5) no
D3402 O34 D3401 . . 97.4(14) no
D3402 O34 Ca1 . . 126.5(13) no
D3401 O34 Ca1 . . 134.5(11) no
D3402 O34 D141 . 2_455 66.7(8) no
D3401 O34 D141 . 2_455 95.3(9) no
Ca1 O34 D141 . 2_455 111.5(5) no
D3402 O34 D271 . 2_455 120.0(9) no
D3401 O34 D271 . 2_455 83.6(10) no
Ca1 O34 D271 . 2_455 83.9(4) no
D141 O34 D271 2_455 2_455 53.6(3) no
D3502 O35 D3501 . . 115.8(16) no
D3502 O35 Ca3 . . 128.2(12) no
D3501 O35 Ca3 . . 115.2(14) no
D3502 O35 D122 . . 100.9(10) no
D3501 O35 D122 . . 67.2(8) no
Ca3 O35 D122 . . 106.6(6) no
D3502 O35 D222 . . 82.9(10) no
D3501 O35 D222 . . 118.5(9) no
Ca3 O35 D222 . . 81.2(4) no
D122 O35 D222 . . 51.5(3) no
D3601 O36 D3602 . . 107.2(16) no
D3601 O36 Ca4 . . 131.0(13) no
D3602 O36 Ca4 . . 120.4(14) no
D3601 O36 D132 . 4_565 99.6(10) no
D3602 O36 D132 . 4_565 69.2(8) no
Ca4 O36 D132 . 4_565 107.2(5) no
D3601 O36 D282 . 4_565 78.4(11) no
D3602 O36 D282 . 4_565 123.5(9) no
Ca4 O36 D282 . 4_565 84.6(4) no
D132 O36 D282 4_565 4_565 54.6(3) no
D3601 O36 O24 . . 159.0(11) no
D3602 O36 O24 . . 76.0(12) no
Ca4 O36 O24 . . 45.3(4) no
D132 O36 O24 4_565 . 100.8(5) no
D282 O36 O24 4_565 . 117.7(5) no
D3601 O36 D281 . 4_565 48.6(10) no
D3602 O36 D281 . 4_565 114.2(10) no
Ca4 O36 D281 . 4_565 113.6(5) no
D132 O36 D281 4_565 4_565 60.9(3) no
D282 O36 D281 4_565 4_565 32.3(3) no
O24 O36 D281 . 4_565 149.7(4) no
D3702 O37 D3701 . . 107.0(15) no
D3702 O37 Ca4 . . 118.1(12) no
D3701 O37 Ca4 . . 118.9(11) no
D3702 O37 D130 . 4_555 98.2(10) no
D3701 O37 D130 . 4_555 78.5(8) no
Ca4 O37 D130 . 4_555 128.5(5) no
D3702 O37 D251 . 4_555 65.0(10) no
D3701 O37 D251 . 4_555 128.8(9) no
Ca4 O37 D251 . 4_555 107.4(5) no
D130 O37 D251 4_555 4_555 54.9(3) no
D3802 O38 D3801 . . 100.5(16) no
D3802 O38 Ca3 . . 119.7(14) no
D3801 O38 Ca3 . . 119.0(13) no
D3802 O38 D121 . 1_545 73.4(10) no
D3801 O38 D121 . 1_545 100.6(12) no
Ca3 O38 D121 . 1_545 132.2(6) no
D3802 O38 D231 . 1_545 124.0(11) no
D3801 O38 D231 . 1_545 71.8(11) no
Ca3 O38 D231 . 1_545 111.2(6) no
D121 O38 D231 1_545 1_545 55.2(4) no
D3602 Cl1 D3401 2_465 2_555 84.9(5) no
D3602 Cl1 D272 2_465 . 100.4(4) no
D3401 Cl1 D272 2_555 . 67.4(4) no
D3602 Cl1 Ca1 2_465 . 168.6(4) no
D3401 Cl1 Ca1 2_555 . 100.4(4) no
D272 Cl1 Ca1 . . 90.9(3) no
D3602 Cl1 D240 2_465 2_455 91.1(4) no
D3401 Cl1 D240 2_555 2_455 148.4(4) no
D272 Cl1 D240 . 2_455 143.9(4) no
Ca1 Cl1 D240 . 2_455 79.1(4) no
D3602 Cl1 D340 2_465 2_465 81.7(4) no
D3401 Cl1 D340 2_555 2_465 137.5(4) no
D272 Cl1 D340 . 2_465 75.7(4) no
Ca1 Cl1 D340 . 2_465 100.5(3) no
D240 Cl1 D340 2_455 2_465 72.2(3) no
D3702 Cl2 D3101 1_455 . 88.3(5) no
D3702 Cl2 D310 1_455 . 135.9(4) no
D3101 Cl2 D310 . . 86.3(4) no
D3702 Cl2 Ca2 1_455 . 109.0(4) no
D3101 Cl2 Ca2 . . 150.1(5) no
D310 Cl2 Ca2 . . 96.7(4) no
D3702 Cl2 D270 1_455 . 154.6(4) no
D3101 Cl2 D270 . . 76.8(4) no
D310 Cl2 D270 . . 64.3(3) no
Ca2 Cl2 D270 . . 77.8(4) no
D3402 Cl3 D3601 1_565 1_455 87.0(4) no
D3402 Cl3 D281 1_565 4_465 105.7(4) no
D3601 Cl3 D281 1_455 4_465 62.1(4) no
D3402 Cl3 D311 1_565 1_565 75.1(4) no
D3601 Cl3 D311 1_455 1_565 133.7(4) no
D281 Cl3 D311 4_465 1_565 81.8(3) no
D3402 Cl3 Ca2 1_565 . 159.5(4) no
D3601 Cl3 Ca2 1_455 . 94.4(4) no
D281 Cl3 Ca2 4_465 . 92.9(3) no
D311 Cl3 Ca2 1_565 . 116.9(4) no
D3402 Cl3 D262 1_565 . 86.5(4) no
D3601 Cl3 D262 1_455 . 128.6(4) no
D281 Cl3 D262 4_465 . 164.9(4) no
D311 Cl3 D262 1_565 . 93.1(3) no
Ca2 Cl3 D262 . . 76.6(3) no
D3701 Cl4 D3102 2_455 2_555 84.0(4) no
D3701 Cl4 D341 2_455 2_455 75.9(4) no
D3102 Cl4 D341 2_555 2_455 122.8(5) no
D3701 Cl4 Ca1 2_455 . 151.1(4) no
D3102 Cl4 Ca1 2_555 . 106.7(4) no
D341 Cl4 Ca1 2_455 . 116.6(4) no
D3701 Cl4 D212 2_455 2_455 75.1(4) no
D3102 Cl4 D212 2_555 2_455 136.7(4) no
D341 Cl4 D212 2_455 2_455 88.5(3) no
Ca1 Cl4 D212 . 2_455 79.1(3) no
D3701 Cl4 D260 2_455 1_545 92.2(4) no
D3102 Cl4 D260 2_555 1_545 74.5(4) no
D341 Cl4 D260 2_455 1_545 54.0(4) no
Ca1 Cl4 D260 . 1_545 116.4(3) no
D212 Cl4 D260 2_455 1_545 142.4(4) no
D3202 Cl5 D3502 . 4_555 88.4(4) no
D3202 Cl5 D321 . . 79.7(4) no
D3502 Cl5 D321 4_555 . 131.4(4) no
D3202 Cl5 D220 . 4_555 108.6(4) no
D3502 Cl5 D220 4_555 4_555 66.1(4) no
D321 Cl5 D220 . 4_555 73.5(3) no
D3202 Cl5 D252 . 4_455 81.3(4) no
D3502 Cl5 D252 4_555 4_455 126.3(4) no
D321 Cl5 D252 . 4_455 98.3(4) no
D220 Cl5 D252 4_555 4_455 165.3(4) no
D3202 Cl5 Ca3 . . 156.3(4) no
D3502 Cl5 Ca3 4_555 . 90.2(4) no
D321 Cl5 Ca3 . . 118.0(4) no
D220 Cl5 Ca3 4_555 . 92.4(4) no
D252 Cl5 Ca3 4_455 . 80.5(3) no
D3202 Cl5 D222 . . 114.7(4) no
D3502 Cl5 D222 4_555 . 155.1(3) no
D321 Cl5 D222 . . 50.6(3) no
D220 Cl5 D222 4_555 . 96.0(3) no
D252 Cl5 D222 4_455 . 69.6(3) no
Ca3 Cl5 D222 . . 72.6(3) no
D3301 Cl6 D3802 . 4_565 82.7(4) no
D3301 Cl6 D241 . 1_565 62.7(4) no
D3802 Cl6 D241 4_565 1_565 110.8(4) no
D3301 Cl6 D331 . 4_565 129.2(5) no
D3802 Cl6 D331 4_565 4_565 80.6(4) no
D241 Cl6 D331 1_565 4_565 79.4(3) no
D3301 Cl6 Ca4 . . 100.4(4) no
D3802 Cl6 Ca4 4_565 . 148.9(4) no
D241 Cl6 Ca4 1_565 . 97.7(4) no
D331 Cl6 Ca4 4_565 . 117.9(4) no
D3301 Cl6 D230 . 1_655 130.4(4) no
D3802 Cl6 D230 4_565 1_655 79.0(4) no
D241 Cl6 D230 1_565 1_655 165.7(4) no
D331 Cl6 D230 4_565 1_655 92.6(3) no
Ca4 Cl6 D230 . 1_655 75.5(3) no
D3201 Cl7 D3501 . 4_555 88.5(4) no
D3201 Cl7 Ca4 . . 106.6(4) no
D3501 Cl7 Ca4 4_555 . 160.1(5) no
D3201 Cl7 D330 . 4_555 134.7(4) no
D3501 Cl7 D330 4_555 4_555 79.1(4) no
Ca4 Cl7 D330 . 4_555 98.1(4) no
D3201 Cl7 D221 . 1_655 157.0(4) no
D3501 Cl7 D221 4_555 1_655 83.1(4) no
Ca4 Cl7 D221 . 1_655 78.0(4) no
D330 Cl7 D221 4_555 1_655 64.4(3) no
D3201 Cl7 D210 . . 79.3(4) no
D3501 Cl7 D210 4_555 . 90.1(4) no
Ca4 Cl7 D210 . . 105.2(3) no
D330 Cl7 D210 4_555 . 57.6(3) no
D221 Cl7 D210 1_655 . 121.9(4) no
D3302 Cl8 D3801 1_545 4_555 83.5(5) no
D3302 Cl8 D320 1_545 1_545 84.7(4) no
D3801 Cl8 D320 4_555 1_545 132.1(5) no
D3302 Cl8 Ca3 1_545 . 165.2(4) no
D3801 Cl8 Ca3 4_555 . 103.7(4) no
D320 Cl8 Ca3 1_545 . 99.3(4) no
D3302 Cl8 D280 1_545 4_455 88.8(4) no
D3801 Cl8 D280 4_555 4_455 155.8(4) no
D320 Cl8 D280 1_545 4_455 69.5(3) no
Ca3 Cl8 D280 . 4_455 79.3(4) no
D110 C11 D111 . . 111.8(11) no
D110 C11 D112 . . 115.1(13) no
D111 C11 D112 . . 109.3(9) no
D110 C11 N1 . . 105.6(8) no
D111 C11 N1 . . 103.7(9) no
D112 C11 N1 . . 110.7(8) no
D110 C11 C24 . . 140.9(8) no
D111 C11 C24 . . 85.1(8) no
D112 C11 C24 . . 89.5(7) no
N1 C11 C24 . . 35.3(4) no
D110 C11 C21 . . 83.1(8) no
D111 C11 C21 . . 88.2(8) no
D112 C11 C21 . . 145.4(8) no
N1 C11 C21 . . 34.8(3) no
C24 C11 C21 . . 61.7(4) no
D110 C11 C31 . . 87.8(7) no
D111 C11 C31 . . 143.3(9) no
D112 C11 C31 . . 87.7(7) no
N1 C11 C31 . . 39.8(4) no
C24 C11 C31 . . 62.0(4) no
C21 C11 C31 . . 62.7(4) no
D110 C11 D311 . . 98.0(8) no
D111 C11 D311 . . 148.7(9) no
D112 C11 D311 . . 63.3(6) no
N1 C11 D311 . . 57.4(4) no
C24 C11 D311 . . 65.2(4) no
C21 C11 D311 . . 86.1(4) no
D110 C11 D241 . . 149.6(10) no
D111 C11 D241 . . 62.2(7) no
D112 C11 D241 . . 94.2(7) no
N1 C11 D241 . . 52.8(4) no
C24 C11 D241 . . 23.2(3) no
C21 C11 D241 . . 67.3(4) no
D110 C11 D310 . . 62.6(7) no
D111 C11 D310 . . 149.9(9) no
D112 C11 D310 . . 98.9(7) no
N1 C11 D310 . . 54.9(4) no
C24 C11 D310 . . 84.9(4) no
C21 C11 D310 . . 62.1(4) no
D110 C11 D242 . . 150.1(8) no
D111 C11 D242 . . 94.3(8) no
D112 C11 D242 . . 66.4(6) no
N1 C11 D242 . . 51.8(3) no
C24 C11 D242 . . 23.2(3) no
C21 C11 D242 . . 83.3(4) no
D110 C11 D210 . . 90.5(9) no
D111 C11 D210 . . 65.0(8) no
D112 C11 D210 . . 153.0(8) no
N1 C11 D210 . . 50.5(4) no
C24 C11 D210 . . 64.2(4) no
C21 C11 D210 . . 23.2(3) no
D110 C11 D211 . . 59.5(7) no
D111 C11 D211 . . 99.5(9) no
D112 C11 D211 . . 149.7(8) no
N1 C11 D211 . . 51.5(4) no
C24 C11 D211 . . 83.7(4) no
C21 C11 D211 . . 23.8(3) no
C31 C11 D311 . . 24.5(3) no
C31 C11 D241 . . 84.9(4) no
D311 C11 D241 . . 87.4(4) no
C31 C11 D310 . . 25.2(3) no
D311 C11 D310 . . 41.8(3) no
D241 C11 D310 . . 106.5(4) no
C31 C11 D242 . . 62.3(3) no
D311 C11 D242 . . 54.6(3) no
D241 C11 D242 . . 36.4(3) no
D310 C11 D242 . . 87.5(4) no
C31 C11 D210 . . 84.9(4) no
D311 C11 D210 . . 106.9(5) no
D241 C11 D210 . . 59.4(4) no
D310 C11 D210 . . 85.0(4) no
D242 C11 D210 . . 87.3(4) no
C31 C11 D211 . . 63.0(4) no
D311 C11 D211 . . 87.2(4) no
D241 C11 D211 . . 91.1(4) no
D310 C11 D211 . . 51.1(3) no
D242 C11 D211 . . 103.1(4) no
D210 C11 D211 . . 39.2(3) no
D121 C12 D122 . . 113.1(13) no
D121 C12 D120 . . 110.8(10) no
D122 C12 D120 . . 100.4(10) no
D121 C12 N2 . . 115.3(10) no
D122 C12 N2 . . 106.5(8) no
D120 C12 N2 . . 109.6(9) no
D121 C12 C32 . . 93.6(8) no
D122 C12 C32 . . 94.5(7) no
D120 C12 C32 . . 143.1(9) no
N2 C12 C32 . . 33.4(4) no
D121 C12 C23 . . 96.1(9) no
D122 C12 C23 . . 142.4(8) no
D120 C12 C23 . . 90.2(8) no
N2 C12 C23 . . 36.8(4) no
C32 C12 C23 . . 59.1(4) no
D121 C12 C22 . . 148.8(9) no
D122 C12 C22 . . 86.2(7) no
D120 C12 C22 . . 88.0(7) no
N2 C12 C22 . . 33.5(3) no
C32 C12 C22 . . 59.3(4) no
C23 C12 C22 . . 57.9(3) no
D121 C12 D320 . . 68.6(8) no
D122 C12 D320 . . 101.8(8) no
D120 C12 D320 . . 155.9(9) no
N2 C12 D320 . . 54.5(5) no
C32 C12 D320 . . 25.1(3) no
C23 C12 D320 . . 66.4(4) no
D121 C12 D321 . . 98.9(9) no
D122 C12 D321 . . 67.8(7) no
D120 C12 D321 . . 150.2(8) no
N2 C12 D321 . . 53.1(5) no
C32 C12 D321 . . 27.2(3) no
C23 C12 D321 . . 85.3(4) no
D121 C12 D232 . . 98.8(9) no
D122 C12 D232 . . 148.2(9) no
D120 C12 D232 . . 65.6(8) no
N2 C12 D232 . . 57.5(5) no
C32 C12 D232 . . 84.1(5) no
C23 C12 D232 . . 25.2(3) no
D121 C12 D231 . . 70.7(8) no
D122 C12 D231 . . 156.1(9) no
D120 C12 D231 . . 99.9(8) no
N2 C12 D231 . . 54.3(4) no
C32 C12 D231 . . 61.6(4) no
C23 C12 D231 . . 25.4(3) no
D121 C12 D220 . . 153.5(10) no
D122 C12 D220 . . 93.5(7) no
D120 C12 D220 . . 61.5(7) no
N2 C12 D220 . . 53.2(4) no
C32 C12 D220 . . 84.2(4) no
C23 C12 D220 . . 60.2(3) no
D121 C12 D222 . . 153.0(9) no
D122 C12 D222 . . 62.3(6) no
D120 C12 D222 . . 96.0(7) no
N2 C12 D222 . . 49.4(4) no
C32 C12 D222 . . 61.7(3) no
C23 C12 D222 . . 80.8(4) no
C22 C12 D320 . . 84.0(4) no
C22 C12 D321 . . 64.7(4) no
D320 C12 D321 . . 38.7(4) no
C22 C12 D232 . . 65.7(4) no
D320 C12 D232 . . 90.4(4) no
D321 C12 D232 . . 109.5(5) no
C22 C12 D231 . . 82.0(4) no
D320 C12 D231 . . 56.5(4) no
D321 C12 D231 . . 88.4(4) no
D232 C12 D231 . . 38.2(4) no
C22 C12 D220 . . 26.6(3) no
D320 C12 D220 . . 107.6(5) no
D321 C12 D220 . . 91.2(4) no
D232 C12 D220 . . 54.7(4) no
D231 C12 D220 . . 85.2(4) no
C22 C12 D222 . . 24.2(3) no
D320 C12 D222 . . 85.9(4) no
D321 C12 D222 . . 54.2(4) no
D232 C12 D222 . . 89.7(4) no
D231 C12 D222 . . 103.0(4) no
D220 C12 D222 . . 42.3(4) no
D132 C13 D131 . . 114.5(10) no
D132 C13 D130 . . 109.4(12) no
D131 C13 D130 . . 105.0(9) no
D132 C13 N3 . . 116.5(9) no
D131 C13 N3 . . 104.9(10) no
D130 C13 N3 . . 105.6(8) no
D132 C13 C28 . . 94.8(7) no
D131 C13 C28 . . 88.9(8) no
D130 C13 C28 . . 142.9(8) no
N3 C13 C28 . . 37.4(4) no
D132 C13 C25 . . 147.9(8) no
D131 C13 C25 . . 87.3(8) no
D130 C13 C25 . . 85.3(7) no
N3 C13 C25 . . 31.7(4) no
C28 C13 C25 . . 60.7(4) no
D132 C13 C33 . . 92.3(8) no
D131 C13 C33 . . 143.3(9) no
D130 C13 C33 . . 87.6(6) no
N3 C13 C33 . . 38.6(4) no
C28 C13 C33 . . 63.2(4) no
C25 C13 C33 . . 59.0(4) no
D132 C13 D331 . . 67.1(7) no
D131 C13 D331 . . 156.0(9) no
D130 C13 D331 . . 96.3(7) no
N3 C13 D331 . . 57.8(4) no
C28 C13 D331 . . 67.3(4) no
C25 C13 D331 . . 83.4(4) no
D132 C13 D250 . . 156.1(8) no
D131 C13 D250 . . 62.8(7) no
D130 C13 D250 . . 93.7(8) no
N3 C13 D250 . . 48.5(5) no
C28 C13 D250 . . 62.0(4) no
C25 C13 D250 . . 24.6(3) no
D132 C13 D281 . . 97.6(7) no
D131 C13 D281 . . 66.5(7) no
D130 C13 D281 . . 152.5(9) no
N3 C13 D281 . . 55.7(4) no
C28 C13 D281 . . 23.4(3) no
C25 C13 D281 . . 68.6(4) no
D132 C13 D282 . . 71.6(7) no
D131 C13 D282 . . 100.5(8) no
D130 C13 D282 . . 150.8(8) no
N3 C13 D282 . . 53.3(4) no
C28 C13 D282 . . 23.4(3) no
C25 C13 D282 . . 81.8(4) no
D132 C13 D330 . . 99.4(8) no
D131 C13 D330 . . 146.0(9) no
D130 C13 D330 . . 63.2(6) no
N3 C13 D330 . . 54.4(4) no
C28 C13 D330 . . 86.0(4) no
C25 C13 D330 . . 61.0(4) no
D132 C13 D251 . . 154.1(9) no
D131 C13 D251 . . 91.3(8) no
D130 C13 D251 . . 62.8(7) no
N3 C13 D251 . . 50.1(4) no
C28 C13 D251 . . 83.1(4) no
C25 C13 D251 . . 22.6(3) no
C33 C13 D331 . . 25.3(3) no
C33 C13 D250 . . 82.5(4) no
D331 C13 D250 . . 105.5(5) no
C33 C13 D281 . . 86.4(4) no
D331 C13 D281 . . 89.5(4) no
D250 C13 D281 . . 58.9(4) no
C33 C13 D282 . . 63.4(3) no
D331 C13 D282 . . 56.4(3) no
D250 C13 D282 . . 85.4(4) no
D281 C13 D282 . . 36.4(3) no
C33 C13 D330 . . 24.4(3) no
D331 C13 D330 . . 39.9(3) no
D250 C13 D330 . . 85.4(4) no
D281 C13 D330 . . 108.3(4) no
D282 C13 D330 . . 87.7(4) no
C33 C13 D251 . . 63.6(4) no
D331 C13 D251 . . 88.6(4) no
D250 C13 D251 . . 36.8(3) no
D281 C13 D251 . . 90.5(4) no
D282 C13 D251 . . 103.0(4) no
D330 C13 D251 . . 54.7(4) no
D140 C14 D142 . . 109.4(12) no
D140 C14 D141 . . 107.6(12) no
D142 C14 D141 . . 105.6(10) no
D140 C14 N4 . . 111.4(9) no
D142 C14 N4 . . 112.1(10) no
D141 C14 N4 . . 110.5(9) no
D140 C14 C34 . . 93.0(8) no
D142 C14 C34 . . 144.7(10) no
D141 C14 C34 . . 92.3(8) no
N4 C14 C34 . . 32.7(4) no
D140 C14 C27 . . 147.8(9) no
D142 C14 C27 . . 88.1(8) no
D141 C14 C27 . . 92.6(7) no
N4 C14 C27 . . 36.6(4) no
C34 C14 C27 . . 60.5(4) no
D140 C14 C26 . . 91.4(8) no
D142 C14 C26 . . 87.5(8) no
D141 C14 C26 . . 151.1(8) no
N4 C14 C26 . . 40.9(4) no
C34 C14 C26 . . 64.5(4) no
C27 C14 C26 . . 61.7(3) no
D140 C14 D341 . . 99.3(9) no
D142 C14 D341 . . 151.2(9) no
D141 C14 D341 . . 66.9(7) no
N4 C14 D341 . . 52.0(4) no
C34 C14 D341 . . 25.5(3) no
C27 C14 D341 . . 65.3(4) no
D140 C14 D340 . . 68.3(7) no
D142 C14 D340 . . 154.5(9) no
D141 C14 D340 . . 99.0(8) no
N4 C14 D340 . . 51.2(4) no
C34 C14 D340 . . 24.8(3) no
C27 C14 D340 . . 84.2(4) no
D140 C14 D272 . . 155.0(10) no
D142 C14 D272 . . 64.5(7) no
D141 C14 D272 . . 97.3(8) no
N4 C14 D272 . . 55.6(5) no
C34 C14 D272 . . 83.5(5) no
C27 C14 D272 . . 23.6(3) no
D140 C14 D261 . . 69.4(8) no
D142 C14 D261 . . 101.5(9) no
D141 C14 D261 . . 151.8(9) no
N4 C14 D261 . . 50.7(4) no
C34 C14 D261 . . 60.6(4) no
C27 C14 D261 . . 80.9(4) no
D140 C14 D260 . . 97.5(8) no
D142 C14 D260 . . 63.7(8) no
D141 C14 D260 . . 154.9(9) no
N4 C14 D260 . . 59.1(5) no
C34 C14 D260 . . 87.2(5) no
C27 C14 D260 . . 65.5(4) no
D140 C14 D271 . . 151.9(10) no
D142 C14 D271 . . 98.5(8) no
D141 C14 D271 . . 66.6(7) no
N4 C14 D271 . . 52.1(4) no
C34 C14 D271 . . 60.8(4) no
C27 C14 D271 . . 26.2(3) no
C26 C14 D341 . . 89.1(4) no
C26 C14 D340 . . 67.5(4) no
D341 C14 D340 . . 39.1(3) no
C26 C14 D272 . . 64.7(4) no
D341 C14 D272 . . 88.2(4) no
D340 C14 D272 . . 106.2(5) no
C26 C14 D261 . . 23.2(3) no
D341 C14 D261 . . 85.7(4) no
D340 C14 D261 . . 53.3(4) no
D272 C14 D261 . . 87.6(4) no
C26 C14 D260 . . 23.8(3) no
D341 C14 D260 . . 110.6(5) no
D340 C14 D260 . . 91.1(4) no
D272 C14 D260 . . 57.6(4) no
D261 C14 D260 . . 41.2(3) no
C26 C14 D271 . . 86.3(4) no
D341 C14 D271 . . 52.7(4) no
D340 C14 D271 . . 85.1(4) no
D272 C14 D271 . . 40.6(4) no
D261 C14 D271 . . 102.3(4) no
D260 C14 D271 . . 91.6(5) no
D210 C21 D212 . . 103.6(12) no
D210 C21 D211 . . 114.3(11) no
D212 C21 D211 . . 110.7(11) no
D210 C21 N1 . . 109.8(9) no
D212 C21 N1 . . 105.3(9) no
D211 C21 N1 . . 112.4(11) no
D210 C21 C11 . . 90.8(8) no
D212 C21 C11 . . 143.6(9) no
D211 C21 C11 . . 92.6(9) no
N1 C21 C11 . . 38.5(4) no
D210 C21 C24 . . 90.3(8) no
D212 C21 C24 . . 87.3(7) no
D211 C21 C24 . . 143.5(10) no
N1 C21 C24 . . 31.2(4) no
C11 C21 C24 . . 59.0(4) no
D210 C21 D110 . . 97.8(9) no
D212 C21 D110 . . 156.1(10) no
D211 C21 D110 . . 68.8(8) no
N1 C21 D110 . . 56.5(5) no
C11 C21 D110 . . 23.9(3) no
C24 C21 D110 . . 82.0(4) no
D210 C21 C31 . . 145.1(9) no
D212 C21 C31 . . 93.6(9) no
D211 C21 C31 . . 86.5(9) no
N1 C21 C31 . . 35.5(4) no
C11 C21 C31 . . 59.2(4) no
C24 C21 C31 . . 60.0(4) no
D210 C21 D310 . . 151.8(10) no
D212 C21 D310 . . 103.7(9) no
D211 C21 D310 . . 61.6(8) no
N1 C21 D310 . . 55.3(5) no
C11 C21 D310 . . 62.6(4) no
C24 C21 D310 . . 83.8(4) no
D210 C21 D111 . . 66.0(8) no
D212 C21 D111 . . 144.7(8) no
D211 C21 D111 . . 104.1(8) no
N1 C21 D111 . . 53.8(4) no
C11 C21 D111 . . 24.9(3) no
C24 C21 D111 . . 60.3(4) no
D210 C21 D240 . . 96.2(8) no
D212 C21 D240 . . 63.5(7) no
D211 C21 D240 . . 149.1(9) no
N1 C21 D240 . . 48.4(4) no
C11 C21 D240 . . 82.0(4) no
C24 C21 D240 . . 23.7(2) no
D210 C21 D241 . . 69.1(7) no
D212 C21 D241 . . 94.8(7) no
D211 C21 D241 . . 151.6(10) no
N1 C21 D241 . . 46.0(4) no
C11 C21 D241 . . 59.1(4) no
C24 C21 D241 . . 21.4(3) no
D110 C21 C31 . . 62.5(4) no
D110 C21 D310 . . 54.1(4) no
C31 C21 D310 . . 25.1(3) no
D110 C21 D111 . . 40.1(3) no
C31 C21 D111 . . 82.4(4) no
D310 C21 D111 . . 87.4(4) no
D110 C21 D240 . . 103.9(4) no
C31 C21 D240 . . 64.5(3) no
D310 C21 D240 . . 89.4(4) no
D111 C21 D240 . . 83.5(4) no
D110 C21 D241 . . 82.8(4) no
C31 C21 D241 . . 79.4(4) no
D310 C21 D241 . . 101.4(4) no
D111 C21 D241 . . 49.9(3) no
D240 C21 D241 . . 37.1(3) no
D221 C22 D222 . . 111.6(10) no
D221 C22 D220 . . 100.0(11) no
D222 C22 D220 . . 114.5(10) no
D221 C22 N2 . . 116.4(8) no
D222 C22 N2 . . 107.9(10) no
D220 C22 N2 . . 106.4(8) no
D221 C22 C23 . . 89.5(7) no
D222 C22 C23 . . 146.4(10) no
D220 C22 C23 . . 85.5(6) no
N2 C22 C23 . . 38.6(4) no
D221 C22 C32 . . 100.6(7) no
D222 C22 C32 . . 90.3(8) no
D220 C22 C32 . . 138.6(8) no
N2 C22 C32 . . 32.2(4) no
C23 C22 C32 . . 59.3(4) no
D221 C22 C12 . . 148.2(7) no
D222 C22 C12 . . 92.9(8) no
D220 C22 C12 . . 87.0(7) no
N2 C22 C12 . . 33.2(4) no
C23 C22 C12 . . 60.0(3) no
C32 C22 C12 . . 57.8(4) no
D221 C22 D122 . . 164.1(8) no
D222 C22 D122 . . 69.6(8) no
D220 C22 D122 . . 93.4(8) no
N2 C22 D122 . . 50.8(4) no
C23 C22 D122 . . 83.2(4) no
C32 C22 D122 . . 63.6(4) no
D221 C22 D120 . . 147.5(8) no
D222 C22 D120 . . 100.7(8) no
D220 C22 D120 . . 62.1(7) no
N2 C22 D120 . . 52.8(4) no
C23 C22 D120 . . 63.6(4) no
C32 C22 D120 . . 81.7(4) no
D221 C22 D321 . . 112.5(8) no
D222 C22 D321 . . 64.9(7) no
D220 C22 D321 . . 145.4(8) no
N2 C22 D321 . . 48.8(5) no
C23 C22 D321 . . 83.3(5) no
C32 C22 D321 . . 25.8(3) no
D221 C22 D230 . . 65.7(6) no
D222 C22 D230 . . 150.9(9) no
D220 C22 D230 . . 94.2(7) no
N2 C22 D230 . . 55.8(4) no
C23 C22 D230 . . 24.2(3) no
C32 C22 D230 . . 63.1(4) no
D221 C22 D232 . . 96.0(7) no
D222 C22 D232 . . 152.1(9) no
D220 C22 D232 . . 62.0(6) no
N2 C22 D232 . . 53.0(5) no
C23 C22 D232 . . 23.6(3) no
C32 C22 D232 . . 80.4(4) no
D221 C22 C42 . . 69.4(7) no
D222 C22 C42 . . 93.8(7) no
D220 C22 C42 . . 151.6(7) no
N2 C22 C42 . . 60.1(4) no
C23 C22 C42 . . 68.7(3) no
C32 C22 C42 . . 32.4(3) no
D221 C22 O12 . . 46.1(6) no
D222 C22 O12 . . 107.6(7) no
D220 C22 O12 . . 134.2(8) no
N2 C22 O12 . . 75.6(4) no
C23 C22 O12 . . 67.9(3) no
C32 C22 O12 . . 54.5(4) no
C12 C22 D122 . . 23.6(3) no
C12 C22 D120 . . 25.0(3) no
D122 C22 D120 . . 36.9(4) no
C12 C22 D321 . . 59.1(4) no
D122 C22 D321 . . 52.8(3) no
D120 C22 D321 . . 83.6(4) no
C12 C22 D230 . . 83.0(3) no
D122 C22 D230 . . 105.2(4) no
D120 C22 D230 . . 87.7(4) no
D321 C22 D230 . . 88.8(4) no
C12 C22 D232 . . 59.9(4) no
D122 C22 D232 . . 82.8(4) no
D120 C22 D232 . . 52.1(4) no
D321 C22 D232 . . 101.6(5) no
D230 C22 D232 . . 40.5(3) no
C12 C22 C42 . . 89.8(4) no
D122 C22 C42 . . 94.8(4) no
D120 C22 C42 . . 112.6(4) no
D321 C22 C42 . . 45.6(3) no
D230 C22 C42 . . 57.5(3) no
D232 C22 C42 . . 92.2(4) no
C12 C22 O12 . . 108.4(4) no
D122 C22 O12 . . 118.1(4) no
D120 C22 O12 . . 126.7(4) no
D321 C22 O12 . . 69.8(4) no
D230 C22 O12 . . 48.1(3) no
D232 C22 O12 . . 88.3(4) no
C42 C22 O12 . . 24.3(3) no
D230 C23 D232 . . 115.7(13) no
D230 C23 D231 . . 104.2(9) no
D232 C23 D231 . . 99.8(9) no
D230 C23 N2 . . 115.2(8) no
D232 C23 N2 . . 113.1(8) no
D231 C23 N2 . . 106.6(11) no
D230 C23 C32 . . 94.4(8) no
D232 C23 C32 . . 145.7(9) no
D231 C23 C32 . . 87.5(9) no
N2 C23 C32 . . 34.0(4) no
D230 C23 C22 . . 95.3(7) no
D232 C23 C22 . . 98.5(8) no
D231 C23 C22 . . 144.0(11) no
N2 C23 C22 . . 37.4(4) no
C32 C23 C22 . . 60.7(4) no
D230 C23 C12 . . 150.5(9) no
D232 C23 C12 . . 87.7(8) no
D231 C23 C12 . . 88.0(8) no
N2 C23 C12 . . 35.4(3) no
C32 C23 C12 . . 58.9(4) no
C22 C23 C12 . . 62.1(4) no
D230 C23 D220 . . 104.2(7) no
D232 C23 D220 . . 70.8(7) no
D231 C23 D220 . . 151.4(9) no
N2 C23 D220 . . 57.0(4) no
C32 C23 D220 . . 86.8(5) no
C22 C23 D220 . . 27.9(3) no
D230 C23 D221 . . 70.5(6) no
D232 C23 D221 . . 104.7(8) no
D231 C23 D221 . . 154.8(10) no
N2 C23 D221 . . 57.9(4) no
C32 C23 D221 . . 68.8(4) no
C22 C23 D221 . . 25.2(3) no
D230 C23 D120 . . 157.7(7) no
D232 C23 D120 . . 63.4(7) no
D231 C23 D120 . . 97.8(8) no
N2 C23 D120 . . 53.0(4) no
C32 C23 D120 . . 82.5(5) no
C22 C23 D120 . . 63.9(4) no
D230 C23 D320 . . 102.2(8) no
D232 C23 D320 . . 141.8(9) no
D231 C23 D320 . . 64.6(9) no
N2 C23 D320 . . 48.8(4) no
C32 C23 D320 . . 23.1(3) no
C22 C23 D320 . . 82.0(5) no
D230 C23 D121 . . 153.3(9) no
D232 C23 D121 . . 90.8(8) no
D231 C23 D121 . . 65.8(8) no
N2 C23 D121 . . 51.1(4) no
C32 C23 D121 . . 61.6(4) no
C22 C23 D121 . . 83.3(4) no
D230 C23 C42 . . 63.4(7) no
D232 C23 C42 . . 162.7(8) no
D231 C23 C42 . . 97.0(9) no
N2 C23 C42 . . 57.5(4) no
C32 C23 C42 . . 31.1(3) no
C22 C23 C42 . . 65.1(3) no
D230 C23 O12 . . 42.1(7) no
D232 C23 O12 . . 146.1(9) no
D231 C23 O12 . . 110.0(8) no
N2 C23 O12 . . 74.0(4) no
C32 C23 O12 . . 54.1(4) no
C22 C23 O12 . . 66.3(3) no
C12 C23 D220 . . 65.2(4) no
C12 C23 D221 . . 87.0(4) no
D220 C23 D221 . . 40.2(3) no
C12 C23 D120 . . 25.1(3) no
D220 C23 D120 . . 53.6(4) no
D221 C23 D120 . . 87.9(4) no
C12 C23 D320 . . 58.5(4) no
D220 C23 D320 . . 105.6(5) no
D221 C23 D320 . . 92.0(4) no
D120 C23 D320 . . 83.5(4) no
C12 C23 D121 . . 22.2(2) no
D220 C23 D121 . . 86.9(4) no
D221 C23 D121 . . 107.5(5) no
D120 C23 D121 . . 38.7(3) no
D320 C23 D121 . . 51.1(3) no
C12 C23 C42 . . 88.8(4) no
D220 C23 C42 . . 92.5(4) no
D221 C23 C42 . . 58.3(3) no
D120 C23 C42 . . 110.3(5) no
D320 C23 C42 . . 45.4(3) no
D121 C23 C42 . . 92.4(4) no
C12 C23 O12 . . 108.6(4) no
D220 C23 O12 . . 89.0(3) no
D221 C23 O12 . . 49.1(3) no
D120 C23 O12 . . 125.5(4) no
D320 C23 O12 . . 68.9(4) no
D121 C23 O12 . . 115.7(5) no
C42 C23 O12 . . 23.8(3) no
D241 C24 D242 . . 105.2(11) no
D241 C24 D240 . . 112.0(12) no
D242 C24 D240 . . 109.8(10) no
D241 C24 N1 . . 111.3(9) no
D242 C24 N1 . . 112.0(11) no
D240 C24 N1 . . 106.6(8) no
D241 C24 C11 . . 87.4(8) no
D242 C24 C11 . . 91.1(9) no
D240 C24 C11 . . 145.3(7) no
N1 C24 C11 . . 38.8(4) no
D241 C24 C21 . . 95.6(8) no
D242 C24 C21 . . 143.0(10) no
D240 C24 C21 . . 89.4(7) no
N1 C24 C21 . . 30.9(4) no
C11 C24 C21 . . 59.2(4) no
D241 C24 C31 . . 145.8(9) no
D242 C24 C31 . . 85.6(9) no
D240 C24 C31 . . 93.6(7) no
N1 C24 C31 . . 36.6(4) no
C11 C24 C31 . . 59.7(4) no
C21 C24 C31 . . 61.1(4) no
D241 C24 D111 . . 62.2(8) no
D242 C24 D111 . . 100.5(8) no
D240 C24 D111 . . 149.3(8) no
N1 C24 D111 . . 55.8(4) no
C11 C24 D111 . . 25.4(3) no
C21 C24 D111 . . 62.7(4) no
D241 C24 D112 . . 92.6(9) no
D242 C24 D112 . . 66.0(8) no
D240 C24 D112 . . 154.9(9) no
N1 C24 D112 . . 57.3(5) no
C11 C24 D112 . . 25.1(3) no
C21 C24 D112 . . 83.1(4) no
D241 C24 D212 . . 103.5(9) no
D242 C24 D212 . . 150.2(10) no
D240 C24 D212 . . 65.5(6) no
N1 C24 D212 . . 48.6(4) no
C11 C24 D212 . . 82.5(4) no
C21 C24 D212 . . 23.9(3) no
D241 C24 D311 . . 143.3(10) no
D242 C24 D311 . . 62.6(8) no
D240 C24 D311 . . 104.7(8) no
N1 C24 D311 . . 53.7(5) no
C11 C24 D311 . . 60.0(4) no
C21 C24 D311 . . 82.4(4) no
D241 C24 D210 . . 73.0(7) no
D242 C24 D210 . . 153.1(10) no
D240 C24 D210 . . 95.1(7) no
N1 C24 D210 . . 48.5(5) no
C11 C24 D210 . . 62.1(4) no
C21 C24 D210 . . 22.8(3) no
D241 C24 O11 . . 147.0(10) no
D242 C24 O11 . . 104.6(9) no
D240 C24 O11 . . 43.2(6) no
N1 C24 O11 . . 69.3(4) no
C11 C24 O11 . . 105.9(4) no
C21 C24 O11 . . 67.7(3) no
C31 C24 D111 . . 84.1(4) no
C31 C24 D112 . . 61.8(4) no
D111 C24 D112 . . 40.7(3) no
C31 C24 D212 . . 66.0(4) no
D111 C24 D212 . . 86.0(4) no
D112 C24 D212 . . 105.1(4) no
C31 C24 D311 . . 23.4(3) no
D111 C24 D311 . . 85.1(4) no
D112 C24 D311 . . 50.7(3) no
D212 C24 D311 . . 89.4(4) no
C31 C24 D210 . . 82.8(4) no
D111 C24 D210 . . 54.2(4) no
D112 C24 D210 . . 87.1(4) no
D212 C24 D210 . . 36.3(3) no
D311 C24 D210 . . 102.2(4) no
C31 C24 O11 . . 50.5(4) no
D111 C24 O11 . . 124.8(4) no
D112 C24 O11 . . 112.3(5) no
D212 C24 O11 . . 50.6(3) no
D311 C24 O11 . . 65.3(3) no
D210 C24 O11 . . 86.5(3) no
D252 C25 D251 . . 119.1(11) no
D252 C25 D250 . . 105.5(12) no
D251 C25 D250 . . 103.8(10) no
D252 C25 N3 . . 115.3(9) no
D251 C25 N3 . . 112.4(10) no
D250 C25 N3 . . 97.0(8) no
D252 C25 C33 . . 98.6(9) no
D251 C25 C33 . . 94.7(9) no
D250 C25 C33 . . 136.6(8) no
N3 C25 C33 . . 39.7(4) no
D252 C25 C28 . . 90.0(7) no
D251 C25 C28 . . 146.6(10) no
D250 C25 C28 . . 81.5(7) no
N3 C25 C28 . . 34.7(4) no
C33 C25 C28 . . 62.8(3) no
D252 C25 C13 . . 146.7(8) no
D251 C25 C13 . . 90.0(8) no
D250 C25 C13 . . 80.2(7) no
N3 C25 C13 . . 32.2(3) no
C33 C25 C13 . . 60.7(3) no
C28 C25 C13 . . 58.0(3) no
D252 C25 D280 . . 66.5(7) no
D251 C25 D280 . . 160.1(10) no
D250 C25 D280 . . 91.9(7) no
N3 C25 D280 . . 52.7(4) no
C33 C25 D280 . . 65.4(4) no
C28 C25 D280 . . 23.9(3) no
D252 C25 D330 . . 109.6(9) no
D251 C25 D330 . . 69.9(8) no
D250 C25 D330 . . 142.4(8) no
N3 C25 D330 . . 56.1(5) no
C33 C25 D330 . . 24.9(3) no
C28 C25 D330 . . 85.7(4) no
D252 C25 D130 . . 162.3(9) no
D251 C25 D130 . . 64.7(8) no
D250 C25 D130 . . 89.3(8) no
N3 C25 D130 . . 51.9(4) no
C33 C25 D130 . . 63.7(4) no
C28 C25 D130 . . 82.6(4) no
D252 C25 D131 . . 146.0(8) no
D251 C25 D131 . . 94.1(8) no
D250 C25 D131 . . 55.5(7) no
N3 C25 D131 . . 50.1(4) no
C33 C25 D131 . . 84.7(4) no
C28 C25 D131 . . 61.3(3) no
D252 C25 D281 . . 96.9(7) no
D251 C25 D281 . . 143.9(8) no
D250 C25 D281 . . 61.0(7) no
N3 C25 D281 . . 45.9(4) no
C33 C25 D281 . . 81.0(3) no
C28 C25 D281 . . 20.6(3) no
D252 C25 O13 . . 48.4(8) no
D251 C25 O13 . . 119.5(8) no
D250 C25 O13 . . 136.1(8) no
N3 C25 O13 . . 73.6(4) no
C33 C25 O13 . . 50.4(3) no
C28 C25 O13 . . 66.5(3) no
D252 C25 C43 . . 70.4(8) no
D251 C25 C43 . . 105.2(9) no
D250 C25 C43 . . 148.4(7) no
N3 C25 C43 . . 60.3(4) no
C33 C25 C43 . . 28.4(3) no
C28 C25 C43 . . 67.4(3) no
C13 C25 D280 . . 80.7(4) no
C13 C25 D330 . . 63.2(4) no
D280 C25 D330 . . 90.3(4) no
C13 C25 D130 . . 25.4(2) no
D280 C25 D130 . . 104.2(4) no
D330 C25 D130 . . 53.9(3) no
C13 C25 D131 . . 24.8(3) no
D280 C25 D131 . . 84.9(4) no
D330 C25 D131 . . 87.4(4) no
D130 C25 D131 . . 39.4(3) no
C13 C25 D281 . . 56.6(3) no
D280 C25 D281 . . 38.1(3) no
D330 C25 D281 . . 101.6(4) no
D130 C25 D281 . . 81.8(3) no
D131 C25 D281 . . 49.9(3) no
C13 C25 O13 . . 104.8(4) no
D280 C25 O13 . . 47.8(3) no
D330 C25 O13 . . 66.4(4) no
D130 C25 O13 . . 114.0(4) no
D131 C25 O13 . . 122.7(4) no
D281 C25 O13 . . 85.1(3) no
C13 C25 C43 . . 87.5(4) no
D280 C25 C43 . . 57.2(3) no
D330 C25 C43 . . 43.7(3) no
D130 C25 C43 . . 91.9(4) no
D131 C25 C43 . . 109.9(4) no
D281 C25 C43 . . 87.9(3) no
O13 C25 C43 . . 23.1(3) no
D261 C26 D260 . . 123.7(11) no
D261 C26 D262 . . 100.9(10) no
D260 C26 D262 . . 121.4(13) no
D261 C26 N4 . . 96.2(11) no
D260 C26 N4 . . 113.2(9) no
D262 C26 N4 . . 95.2(8) no
D261 C26 C14 . . 87.5(9) no
D260 C26 C14 . . 89.0(9) no
D262 C26 C14 . . 132.3(8) no
N4 C26 C14 . . 37.1(4) no
D261 C26 C27 . . 131.4(11) no
D260 C26 C27 . . 92.1(8) no
D262 C26 C27 . . 82.5(7) no
N4 C26 C27 . . 35.8(4) no
C14 C26 C27 . . 58.7(4) no
D261 C26 C34 . . 75.8(9) no
D260 C26 C34 . . 140.6(9) no
D262 C26 C34 . . 81.0(7) no
N4 C26 C34 . . 27.6(3) no
C14 C26 C34 . . 55.5(4) no
C27 C26 C34 . . 56.7(3) no
D261 C26 D142 . . 102.6(9) no
D260 C26 D142 . . 64.1(8) no
D262 C26 D142 . . 144.1(8) no
N4 C26 D142 . . 55.7(4) no
C14 C26 D142 . . 25.0(3) no
C27 C26 D142 . . 61.6(3) no
D261 C26 D272 . . 145.7(10) no
D260 C26 D272 . . 69.5(8) no
D262 C26 D272 . . 95.1(7) no
N4 C26 D272 . . 52.0(4) no
C14 C26 D272 . . 59.7(4) no
C27 C26 D272 . . 22.5(3) no
D261 C26 D140 . . 65.3(9) no
D260 C26 D140 . . 95.2(9) no
D262 C26 D140 . . 140.2(9) no
N4 C26 D140 . . 52.8(4) no
C14 C26 D140 . . 23.5(3) no
C27 C26 D140 . . 81.2(4) no
D261 C26 D340 . . 53.4(8) no
D260 C26 D340 . . 146.0(10) no
D262 C26 D340 . . 89.8(8) no
N4 C26 D340 . . 45.0(4) no
C14 C26 D340 . . 58.0(4) no
C27 C26 D340 . . 78.3(4) no
D261 C26 D270 . . 133.6(9) no
D260 C26 D270 . . 101.0(8) no
D262 C26 D270 . . 59.1(6) no
N4 C26 D270 . . 50.8(4) no
C14 C26 D270 . . 81.1(4) no
C27 C26 D270 . . 23.7(2) no
D261 C26 D141 . 2_465 124.5(9) no
D260 C26 D141 . 2_465 49.3(8) no
D262 C26 D141 . 2_465 75.3(8) no
N4 C26 D141 . 2_465 139.2(5) no
C14 C26 D141 . 2_465 136.1(5) no
C27 C26 D141 . 2_465 103.5(4) no
C34 C26 D142 . . 79.0(4) no
C34 C26 D272 . . 77.1(4) no
D142 C26 D272 . . 51.4(3) no
C34 C26 D140 . . 59.7(4) no
D142 C26 D140 . . 39.2(4) no
D272 C26 D140 . . 83.0(4) no
C34 C26 D340 . . 22.6(3) no
D142 C26 D340 . . 82.9(4) no
D272 C26 D340 . . 96.9(4) no
D140 C26 D340 . . 51.3(3) no
C34 C26 D270 . . 60.7(3) no
D142 C26 D270 . . 85.1(4) no
D272 C26 D270 . . 38.7(3) no
D140 C26 D270 . . 102.1(4) no
D340 C26 D270 . . 83.1(4) no
C34 C26 D141 . 2_465 151.2(5) no
D142 C26 D141 . 2_465 111.6(5) no
D272 C26 D141 . 2_465 88.8(4) no
D140 C26 D141 . 2_465 144.0(5) no
D340 C26 D141 . 2_465 164.6(5) no
D270 C26 D141 . 2_465 92.7(4) no
D272 C27 D270 . . 115.4(13) no
D272 C27 D271 . . 110.7(10) no
D270 C27 D271 . . 105.0(9) no
D272 C27 N4 . . 111.1(9) no
D270 C27 N4 . . 109.6(8) no
D271 C27 N4 . . 104.3(10) no
D272 C27 C34 . . 140.9(9) no
D270 C27 C34 . . 93.4(8) no
D271 C27 C34 . . 84.4(8) no
N4 C27 C34 . . 30.4(4) no
D272 C27 C14 . . 85.5(9) no
D270 C27 C14 . . 146.0(8) no
D271 C27 C14 . . 90.5(8) no
N4 C27 C14 . . 36.5(4) no
C34 C27 C14 . . 57.7(4) no
D272 C27 C26 . . 88.7(8) no
D270 C27 C26 . . 92.8(7) no
D271 C27 C26 . . 143.5(9) no
N4 C27 C26 . . 39.3(4) no
C34 C27 C26 . . 62.7(4) no
C14 C27 C26 . . 59.6(4) no
D272 C27 D262 . . 102.3(8) no
D270 C27 D262 . . 68.0(6) no
D271 C27 D262 . . 145.4(9) no
N4 C27 D262 . . 52.4(4) no
C34 C27 D262 . . 63.0(4) no
C14 C27 D262 . . 81.9(4) no
D272 C27 D142 . . 60.4(8) no
D270 C27 D142 . . 153.6(8) no
D271 C27 D142 . . 100.3(7) no
N4 C27 D142 . . 56.2(4) no
C34 C27 D142 . . 81.9(4) no
C14 C27 D142 . . 25.1(3) no
D272 C27 D341 . . 142.1(10) no
D270 C27 D341 . . 102.2(8) no
D271 C27 D341 . . 60.7(7) no
N4 C27 D341 . . 47.5(4) no
C34 C27 D341 . . 24.0(3) no
C14 C27 D341 . . 59.2(4) no
D272 C27 D141 . . 91.0(9) no
D270 C27 D141 . . 153.3(9) no
D271 C27 D141 . . 66.5(7) no
N4 C27 D141 . . 52.9(4) no
C34 C27 D141 . . 61.3(4) no
C14 C27 D141 . . 24.3(3) no
D272 C27 D260 . . 65.9(7) no
D270 C27 D260 . . 101.4(7) no
D271 C27 D260 . . 151.5(8) no
N4 C27 D260 . . 56.0(4) no
C34 C27 D260 . . 83.6(4) no
C14 C27 D260 . . 61.3(4) no
D272 C27 O14 . . 144.8(10) no
D270 C27 O14 . . 43.7(7) no
D271 C27 O14 . . 103.2(8) no
N4 C27 O14 . . 67.8(4) no
C34 C27 O14 . . 50.2(4) no
C14 C27 O14 . . 103.8(4) no
C26 C27 D262 . . 25.0(3) no
C26 C27 D142 . . 61.9(4) no
D262 C27 D142 . . 87.0(4) no
C26 C27 D341 . . 84.9(4) no
D262 C27 D341 . . 86.9(4) no
D142 C27 D341 . . 83.9(4) no
C26 C27 D141 . . 83.3(4) no
D262 C27 D141 . . 103.8(4) no
D142 C27 D141 . . 38.9(3) no
D341 C27 D141 . . 51.2(4) no
C26 C27 D260 . . 22.9(3) no
D262 C27 D260 . . 41.5(3) no
D142 C27 D260 . . 52.4(4) no
D341 C27 D260 . . 103.5(4) no
D141 C27 D260 . . 85.1(4) no
C26 C27 O14 . . 68.5(3) no
D262 C27 O14 . . 47.4(3) no
D142 C27 O14 . . 122.9(4) no
D341 C27 O14 . . 64.7(4) no
D141 C27 O14 . . 111.5(4) no
D260 C27 O14 . . 88.7(3) no
D281 C28 D282 . . 103.8(11) no
D281 C28 D280 . . 119.5(14) no
D282 C28 D280 . . 107.7(11) no
D281 C28 N3 . . 110.1(9) no
D282 C28 N3 . . 108.8(11) no
D280 C28 N3 . . 106.6(9) no
D281 C28 C13 . . 85.9(9) no
D282 C28 C13 . . 90.0(9) no
D280 C28 C13 . . 142.7(8) no
N3 C28 C13 . . 36.1(4) no
D281 C28 C25 . . 100.1(8) no
D282 C28 C25 . . 141.0(10) no
D280 C28 C25 . . 86.1(7) no
N3 C28 C25 . . 33.0(4) no
C13 C28 C25 . . 61.3(3) no
D281 C28 D250 . . 75.6(8) no
D282 C28 D250 . . 151.6(10) no
D280 C28 D250 . . 96.5(8) no
N3 C28 D250 . . 48.3(4) no
C13 C28 D250 . . 61.6(4) no
C25 C28 D250 . . 24.6(2) no
D281 C28 C33 . . 145.1(9) no
D282 C28 C33 . . 85.2(9) no
D280 C28 C33 . . 88.2(8) no
N3 C28 C33 . . 36.7(4) no
C13 C28 C33 . . 60.2(4) no
C25 C28 C33 . . 58.2(3) no
D281 C28 D131 . . 61.7(8) no
D282 C28 D131 . . 102.4(9) no
D280 C28 D131 . . 147.9(8) no
N3 C28 D131 . . 51.9(4) no
C13 C28 D131 . . 25.3(3) no
C25 C28 D131 . . 63.2(3) no
D281 C28 D252 . . 106.9(9) no
D282 C28 D252 . . 148.1(11) no
D280 C28 D252 . . 63.9(7) no
N3 C28 D252 . . 51.8(4) no
C13 C28 D252 . . 83.6(4) no
C25 C28 D252 . . 22.5(3) no
D281 C28 D132 . . 89.4(9) no
D282 C28 D132 . . 67.0(8) no
D280 C28 D132 . . 150.6(10) no
N3 C28 D132 . . 53.2(4) no
C13 C28 D132 . . 23.1(3) no
C25 C28 D132 . . 83.0(4) no
D281 C28 D331 . . 139.8(10) no
D282 C28 D331 . . 62.4(9) no
D280 C28 D331 . . 100.6(9) no
N3 C28 D331 . . 51.2(4) no
C13 C28 D331 . . 58.4(4) no
C25 C28 D331 . . 79.5(4) no
D281 C28 O13 . . 150.2(10) no
D282 C28 O13 . . 103.9(9) no
D280 C28 O13 . . 39.7(7) no
N3 C28 O13 . . 70.8(4) no
C13 C28 O13 . . 105.0(4) no
C25 C28 O13 . . 63.7(3) no
D250 C28 C33 . . 80.9(4) no
D250 C28 D131 . . 51.6(4) no
C33 C28 D131 . . 83.5(4) no
D250 C28 D252 . . 37.2(3) no
C33 C28 D252 . . 64.4(4) no
D131 C28 D252 . . 84.7(4) no
D250 C28 D132 . . 84.6(4) no
C33 C28 D132 . . 62.8(4) no
D131 C28 D132 . . 40.4(4) no
D252 C28 D132 . . 104.4(4) no
D250 C28 D331 . . 99.3(4) no
C33 C28 D331 . . 23.7(3) no
D131 C28 D331 . . 83.6(4) no
D252 C28 D331 . . 88.0(4) no
D132 C28 D331 . . 50.5(3) no
D250 C28 O13 . . 85.3(4) no
C33 C28 O13 . . 48.8(3) no
D131 C28 O13 . . 121.9(4) no
D252 C28 O13 . . 48.8(3) no
D132 C28 O13 . . 111.6(5) no
D331 C28 O13 . . 65.1(3) no
D311 C31 D310 . . 115.5(13) no
D311 C31 C41 . . 108.2(9) no
D310 C31 C41 . . 108.7(8) no
D311 C31 N1 . . 106.9(8) no
D310 C31 N1 . . 102.6(8) no
C41 C31 N1 . . 115.0(8) no
D311 C31 O21 . . 93.1(8) no
D310 C31 O21 . . 96.8(7) no
C41 C31 O21 . . 27.2(5) no
N1 C31 O21 . . 142.2(7) no
D311 C31 O11 . . 120.8(8) no
D310 C31 O11 . . 116.3(8) no
C41 C31 O11 . . 27.2(5) no
N1 C31 O11 . . 87.8(6) no
O21 C31 O11 . . 54.4(4) no
D311 C31 C11 . . 83.5(7) no
D310 C31 C11 . . 85.5(7) no
C41 C31 C11 . . 153.8(8) no
N1 C31 C11 . . 39.0(4) no
O21 C31 C11 . . 176.5(5) no
O11 C31 C11 . . 126.8(6) no
D311 C31 C24 . . 87.5(8) no
D310 C31 C24 . . 135.4(9) no
C41 C31 C24 . . 98.0(6) no
N1 C31 C24 . . 32.8(3) no
O21 C31 C24 . . 120.8(5) no
O11 C31 C24 . . 75.1(5) no
D311 C31 C21 . . 137.8(9) no
D310 C31 C21 . . 80.8(8) no
C41 C31 C21 . . 101.6(7) no
N1 C31 C21 . . 31.6(3) no
O21 C31 C21 . . 124.9(5) no
O11 C31 C21 . . 77.3(5) no
D311 C31 D110 . . 93.4(7) no
D310 C31 D110 . . 62.5(6) no
C41 C31 D110 . . 158.2(7) no
N1 C31 D110 . . 53.1(4) no
O21 C31 D110 . . 159.0(5) no
O11 C31 D110 . . 135.5(7) no
D311 C31 D242 . . 64.7(7) no
D310 C31 D242 . . 148.0(7) no
C41 C31 D242 . . 100.6(5) no
N1 C31 D242 . . 52.0(4) no
O21 C31 D242 . . 115.2(4) no
O11 C31 D242 . . 84.9(4) no
D311 C31 D112 . . 58.5(7) no
D310 C31 D112 . . 96.8(7) no
C41 C31 D112 . . 154.4(6) no
N1 C31 D112 . . 57.1(4) no
O21 C31 D112 . . 151.5(6) no
O11 C31 D112 . . 136.9(6) no
D311 C31 D211 . . 145.5(8) no
D310 C31 D211 . . 57.1(7) no
C41 C31 D211 . . 105.7(6) no
N1 C31 D211 . . 51.5(4) no
O21 C31 D211 . . 120.5(4) no
O11 C31 D211 . . 88.0(5) no
D311 C31 D240 . . 98.6(8) no
D310 C31 D240 . . 140.8(10) no
C41 C31 D240 . . 75.7(6) no
N1 C31 D240 . . 46.2(4) no
O21 C31 D240 . . 100.2(4) no
O11 C31 D240 . . 52.3(4) no
D311 C31 D212 . . 147.0(10) no
D310 C31 D212 . . 90.7(8) no
C41 C31 D212 . . 79.3(6) no
N1 C31 D212 . . 44.5(4) no
O21 C31 D212 . . 103.9(5) no
O11 C31 D212 . . 54.9(4) no
C11 C31 C24 . . 58.3(4) no
C11 C31 C21 . . 58.1(4) no
C24 C31 C21 . . 58.9(4) no
C11 C31 D110 . . 23.0(3) no
C24 C31 D110 . . 79.4(4) no
C21 C31 D110 . . 58.3(4) no
C11 C31 D242 . . 62.5(3) no
C24 C31 D242 . . 23.2(3) no
C21 C31 D242 . . 81.3(4) no
D110 C31 D242 . . 85.6(4) no
C11 C31 D112 . . 25.1(3) no
C24 C31 D112 . . 61.8(4) no
C21 C31 D112 . . 82.0(4) no
D110 C31 D112 . . 40.3(3) no
D242 C31 D112 . . 54.5(3) no
C11 C31 D211 . . 63.0(3) no
C24 C31 D211 . . 82.0(4) no
C21 C31 D211 . . 23.8(3) no
D110 C31 D211 . . 52.4(3) no
D242 C31 D211 . . 103.3(5) no
D112 C31 D211 . . 87.8(4) no
C11 C31 D240 . . 79.5(4) no
C24 C31 D240 . . 22.8(2) no
C21 C31 D240 . . 60.6(4) no
D110 C31 D240 . . 98.5(4) no
D242 C31 D240 . . 37.2(3) no
D112 C31 D240 . . 84.5(4) no
C11 C31 D212 . . 78.7(4) no
C24 C31 D212 . . 59.5(4) no
C21 C31 D212 . . 22.5(3) no
D110 C31 D212 . . 80.8(4) no
D242 C31 D212 . . 82.5(4) no
D112 C31 D212 . . 100.8(4) no
D211 C31 D240 . . 84.0(4) no
D211 C31 D212 . . 37.7(3) no
D240 C31 D212 . . 51.0(3) no
D320 C32 D321 . . 97.1(13) no
D320 C32 N2 . . 112.8(9) no
D321 C32 N2 . . 106.0(8) no
D320 C32 C42 . . 113.1(8) no
D321 C32 C42 . . 104.8(8) no
N2 C32 C42 . . 119.7(9) no
D320 C32 C12 . . 86.4(7) no
D321 C32 C12 . . 86.1(7) no
N2 C32 C12 . . 36.0(4) no
C42 C32 C12 . . 155.6(8) no
D320 C32 C23 . . 97.2(9) no
D321 C32 C23 . . 144.0(8) no
N2 C32 C23 . . 38.1(4) no
C42 C32 C23 . . 99.6(7) no
C12 C32 C23 . . 62.0(4) no
D320 C32 C22 . . 147.5(9) no
D321 C32 C22 . . 91.7(7) no
N2 C32 C22 . . 35.0(4) no
C42 C32 C22 . . 94.5(6) no
C12 C32 C22 . . 62.9(4) no
C23 C32 C22 . . 60.0(4) no
D320 C32 O22 . . 93.4(8) no
D321 C32 O22 . . 85.7(8) no
N2 C32 O22 . . 149.1(8) no
C42 C32 O22 . . 30.0(5) no
C12 C32 O22 . . 171.8(6) no
C23 C32 O22 . . 126.1(5) no
D320 C32 O12 . . 124.8(9) no
D321 C32 O12 . . 119.4(8) no
N2 C32 O12 . . 96.2(7) no
C42 C32 O12 . . 24.0(5) no
C12 C32 O12 . . 132.2(6) no
C23 C32 O12 . . 77.4(5) no
D320 C32 D231 . . 71.3(8) no
D321 C32 D231 . . 148.8(8) no
N2 C32 D231 . . 56.7(5) no
C42 C32 D231 . . 106.4(6) no
C12 C32 D231 . . 64.8(4) no
C23 C32 D231 . . 26.2(3) no
D320 C32 D121 . . 63.2(7) no
D321 C32 D121 . . 91.4(7) no
N2 C32 D121 . . 54.3(4) no
C42 C32 D121 . . 163.8(7) no
C12 C32 D121 . . 23.3(3) no
C23 C32 D121 . . 66.4(4) no
D320 C32 D122 . . 93.9(8) no
D321 C32 D122 . . 63.3(7) no
N2 C32 D122 . . 49.4(4) no
C42 C32 D122 . . 152.1(5) no
C12 C32 D122 . . 23.4(3) no
C23 C32 D122 . . 83.0(4) no
D320 C32 D222 . . 149.0(9) no
D321 C32 D222 . . 66.5(7) no
N2 C32 D222 . . 53.1(4) no
C42 C32 D222 . . 96.9(5) no
C12 C32 D222 . . 67.1(3) no
C23 C32 D222 . . 84.7(5) no
D320 C32 D230 . . 105.3(9) no
D321 C32 D230 . . 155.8(9) no
N2 C32 D230 . . 56.7(5) no
C42 C32 D230 . . 75.0(6) no
C12 C32 D230 . . 86.1(4) no
C23 C32 D230 . . 24.6(3) no
D320 C32 D221 . . 157.1(10) no
D321 C32 D221 . . 102.9(7) no
N2 C32 D221 . . 50.8(5) no
C42 C32 D221 . . 72.5(5) no
C12 C32 D221 . . 83.9(4) no
C23 C32 D221 . . 59.9(4) no
C22 C32 O22 . . 118.6(5) no
C22 C32 O12 . . 75.7(4) no
O22 C32 O12 . . 53.9(4) no
C22 C32 D231 . . 85.2(5) no
O22 C32 D231 . . 122.9(5) no
O12 C32 D231 . . 89.9(5) no
C22 C32 D121 . . 85.4(4) no
O22 C32 D121 . . 155.9(6) no
O12 C32 D121 . . 143.8(6) no
D231 C32 D121 . . 57.4(4) no
C22 C32 D122 . . 62.5(4) no
O22 C32 D122 . . 148.8(6) no
O12 C32 D122 . . 138.2(5) no
D231 C32 D122 . . 88.1(4) no
D121 C32 D122 . . 38.7(3) no
C22 C32 D222 . . 25.4(3) no
O22 C32 D222 . . 110.6(4) no
O12 C32 D222 . . 86.0(4) no
D231 C32 D222 . . 108.6(5) no
D121 C32 D222 . . 90.0(4) no
D122 C32 D222 . . 55.5(3) no
C22 C32 D230 . . 64.4(4) no
O22 C32 D230 . . 101.9(5) no
O12 C32 D230 . . 53.5(4) no
D231 C32 D230 . . 39.5(4) no
D121 C32 D230 . . 90.5(4) no
D122 C32 D230 . . 105.4(5) no
C22 C32 D221 . . 22.9(3) no
O22 C32 D221 . . 99.1(4) no
O12 C32 D221 . . 52.8(4) no
D231 C32 D221 . . 85.8(5) no
D121 C32 D221 . . 104.8(4) no
D122 C32 D221 . . 85.4(4) no
D222 C32 D230 . . 89.3(5) no
D222 C32 D221 . . 39.7(4) no
D230 C32 D221 . . 53.4(3) no
D331 C33 D330 . . 107.9(13) no
D331 C33 C43 . . 114.1(8) no
D330 C33 C43 . . 112.3(8) no
D331 C33 N3 . . 101.5(7) no
D330 C33 N3 . . 104.3(8) no
C43 C33 N3 . . 115.8(8) no
D331 C33 O23 . . 94.2(8) no
D330 C33 O23 . . 95.6(7) no
C43 C33 O23 . . 33.7(5) no
N3 C33 O23 . . 149.3(7) no
D331 C33 O13 . . 124.5(7) no
D330 C33 O13 . . 120.9(8) no
C43 C33 O13 . . 24.7(4) no
N3 C33 O13 . . 91.1(6) no
O23 C33 O13 . . 58.4(4) no
D331 C33 C25 . . 136.0(8) no
D330 C33 C25 . . 86.4(9) no
C43 C33 C25 . . 96.8(6) no
N3 C33 C25 . . 34.8(3) no
O23 C33 C25 . . 126.4(5) no
O13 C33 C25 . . 74.9(5) no
D331 C33 C13 . . 78.6(6) no
D330 C33 C13 . . 87.3(6) no
C43 C33 C13 . . 149.8(8) no
N3 C33 C13 . . 34.5(4) no
O23 C33 C13 . . 172.7(6) no
O13 C33 C13 . . 125.4(6) no
D331 C33 C28 . . 86.4(7) no
D330 C33 C28 . . 138.3(9) no
C43 C33 C28 . . 95.5(6) no
N3 C33 C28 . . 34.1(3) no
O23 C33 C28 . . 122.9(5) no
O13 C33 C28 . . 74.7(5) no
D331 C33 D282 . . 64.5(7) no
D330 C33 D282 . . 147.6(7) no
C43 C33 D282 . . 98.9(5) no
N3 C33 D282 . . 51.4(3) no
O23 C33 D282 . . 115.9(4) no
O13 C33 D282 . . 84.4(4) no
D331 C33 D130 . . 87.9(6) no
D330 C33 D130 . . 62.3(6) no
C43 C33 D130 . . 157.3(7) no
N3 C33 D130 . . 50.8(4) no
O23 C33 D130 . . 157.1(5) no
O13 C33 D130 . . 136.4(6) no
D331 C33 D251 . . 139.3(7) no
D330 C33 D251 . . 64.3(8) no
C43 C33 D251 . . 105.1(6) no
N3 C33 D251 . . 49.2(4) no
O23 C33 D251 . . 125.5(5) no
O13 C33 D251 . . 88.1(5) no
D331 C33 D280 . . 98.5(7) no
D330 C33 D280 . . 146.6(10) no
C43 C33 D280 . . 73.0(5) no
N3 C33 D280 . . 49.4(4) no
O23 C33 D280 . . 102.6(5) no
O13 C33 D280 . . 52.0(4) no
D331 C33 D132 . . 55.8(6) no
D330 C33 D132 . . 94.3(6) no
C43 C33 D132 . . 153.3(5) no
N3 C33 D132 . . 52.1(4) no
O23 C33 D132 . . 150.0(6) no
O13 C33 D132 . . 135.8(5) no
D331 C33 D252 . . 145.9(9) no
D330 C33 D252 . . 96.7(9) no
C43 C33 D252 . . 75.7(6) no
N3 C33 D252 . . 48.5(4) no
O23 C33 D252 . . 106.7(5) no
O13 C33 D252 . . 53.7(4) no
C25 C33 C13 . . 60.3(4) no
C25 C33 C28 . . 59.0(4) no
C13 C33 C28 . . 56.7(4) no
C25 C33 D282 . . 81.0(4) no
C13 C33 D282 . . 60.5(3) no
C28 C33 D282 . . 22.6(3) no
C25 C33 D130 . . 61.7(4) no
C13 C33 D130 . . 25.0(2) no
C28 C33 D130 . . 79.9(4) no
D282 C33 D130 . . 85.5(3) no
C25 C33 D251 . . 22.1(3) no
C13 C33 D251 . . 61.7(3) no
C28 C33 D251 . . 79.2(4) no
D282 C33 D251 . . 99.9(5) no
D130 C33 D251 . . 52.3(3) no
C25 C33 D280 . . 60.3(4) no
C13 C33 D280 . . 78.2(4) no
C28 C33 D280 . . 22.8(3) no
D282 C33 D280 . . 36.4(3) no
D130 C33 D280 . . 99.6(4) no
D251 C33 D280 . . 82.4(4) no
C25 C33 D132 . . 82.4(4) no
C13 C33 D132 . . 22.8(3) no
C28 C33 D132 . . 61.1(4) no
D282 C33 D132 . . 54.6(3) no
D130 C33 D132 . . 38.6(2) no
D251 C33 D132 . . 84.2(3) no
C25 C33 D252 . . 21.3(3) no
C13 C33 D252 . . 79.5(4) no
C28 C33 D252 . . 59.7(4) no
D282 C33 D252 . . 82.0(4) no
D130 C33 D252 . . 83.0(4) no
D251 C33 D252 . . 37.4(3) no
D280 C33 D132 . . 83.8(4) no
D280 C33 D252 . . 51.4(4) no
D132 C33 D252 . . 100.2(4) no
D340 C34 D341 . . 104.0(13) no
D340 C34 N4 . . 111.4(9) no
D341 C34 N4 . . 110.4(8) no
D340 C34 C44 . . 103.6(8) no
D341 C34 C44 . . 100.4(9) no
N4 C34 C44 . . 124.7(9) no
D340 C34 C14 . . 89.4(7) no
D341 C34 C14 . . 87.8(7) no
N4 C34 C14 . . 37.6(4) no
C44 C34 C14 . . 162.2(8) no
D340 C34 O14 . . 116.3(8) no
D341 C34 O14 . . 120.2(8) no
N4 C34 O14 . . 94.3(7) no
C44 C34 O14 . . 30.7(5) no
C14 C34 O14 . . 132.0(7) no
D340 C34 C27 . . 146.4(9) no
D341 C34 C27 . . 92.6(8) no
N4 C34 C27 . . 35.0(4) no
C44 C34 C27 . . 101.8(6) no
C14 C34 C27 . . 61.8(4) no
O14 C34 C27 . . 77.6(5) no
D340 C34 O24 . . 88.2(7) no
D341 C34 O24 . . 82.7(8) no
N4 C34 O24 . . 151.7(7) no
C44 C34 O24 . . 27.2(5) no
C14 C34 O24 . . 169.4(6) no
O14 C34 O24 . . 57.9(4) no
D340 C34 D261 . . 67.6(8) no
D341 C34 D261 . . 151.4(8) no
N4 C34 D261 . . 53.9(4) no
C44 C34 D261 . . 108.1(6) no
C14 C34 D261 . . 65.4(4) no
O14 C34 D261 . . 86.8(5) no
D340 C34 C26 . . 90.9(8) no
D341 C34 C26 . . 144.7(8) no
N4 C34 C26 . . 34.7(4) no
C44 C34 C26 . . 107.0(7) no
C14 C34 C26 . . 60.1(4) no
O14 C34 C26 . . 78.7(5) no
D340 C34 D271 . . 153.8(9) no
D341 C34 D271 . . 65.2(8) no
N4 C34 D271 . . 56.6(4) no
C44 C34 D271 . . 101.9(5) no
C14 C34 D271 . . 67.1(4) no
O14 C34 D271 . . 89.0(5) no
D340 C34 D140 . . 65.2(7) no
D341 C34 D140 . . 94.2(8) no
N4 C34 D140 . . 55.0(5) no
C44 C34 D140 . . 163.5(5) no
C14 C34 D140 . . 24.3(3) no
O14 C34 D140 . . 141.6(6) no
D340 C34 D262 . . 99.8(9) no
D341 C34 D262 . . 154.5(9) no
N4 C34 D262 . . 51.1(5) no
C44 C34 D262 . . 82.5(6) no
C14 C34 D262 . . 83.4(4) no
O14 C34 D262 . . 54.0(4) no
D340 C34 D141 . . 96.4(8) no
D341 C34 D141 . . 62.6(7) no
N4 C34 D141 . . 55.7(4) no
C44 C34 D141 . . 156.6(5) no
C14 C34 D141 . . 25.2(3) no
O14 C34 D141 . . 143.0(5) no
D340 C34 D270 . . 153.6(10) no
D341 C34 D270 . . 101.6(8) no
N4 C34 D270 . . 52.2(5) no
C44 C34 D270 . . 77.8(5) no
C14 C34 D270 . . 85.1(4) no
O14 C34 D270 . . 53.4(4) no
C27 C34 O24 . . 123.3(5) no
C27 C34 D261 . . 83.8(5) no
O24 C34 D261 . . 122.8(4) no
C27 C34 C26 . . 60.6(4) no
O24 C34 C26 . . 130.3(5) no
D261 C34 C26 . . 23.6(3) no
C27 C34 D271 . . 27.6(3) no
O24 C34 D271 . . 112.7(4) no
D261 C34 D271 . . 109.7(5) no
C26 C34 D271 . . 87.3(5) no
C27 C34 D140 . . 84.9(4) no
O24 C34 D140 . . 151.7(5) no
D261 C34 D140 . . 57.2(3) no
C26 C34 D140 . . 63.0(4) no
D271 C34 D140 . . 91.0(4) no
C27 C34 D262 . . 62.2(4) no
O24 C34 D262 . . 107.2(4) no
D261 C34 D262 . . 37.6(4) no
C26 C34 D262 . . 24.7(3) no
D271 C34 D262 . . 89.4(5) no
D140 C34 D262 . . 87.6(4) no
C27 C34 D141 . . 65.4(4) no
O24 C34 D141 . . 145.2(5) no
D261 C34 D141 . . 90.4(4) no
C26 C34 D141 . . 84.3(4) no
D271 C34 D141 . . 57.4(3) no
D140 C34 D141 . . 39.5(3) no
C27 C34 D270 . . 24.4(3) no
O24 C34 D270 . . 101.5(4) no
D261 C34 D270 . . 86.7(5) no
C26 C34 D270 . . 64.0(4) no
D271 C34 D270 . . 40.8(4) no
D140 C34 D270 . . 106.6(4) no
D262 C34 D141 . . 106.0(4) no
D262 C34 D270 . . 53.9(3) no
D141 C34 D270 . . 89.5(4) no
O21 C41 O11 . . 119.3(9) no
O21 C41 C31 . . 118.5(9) no
O11 C41 C31 . . 122.1(9) no
O21 C41 D311 . . 100.9(8) no
O11 C41 D311 . . 133.5(8) no
C31 C41 D311 . . 29.9(4) no
O21 C41 D310 . . 103.8(7) no
O11 C41 D310 . . 127.9(8) no
C31 C41 D310 . . 30.6(4) no
D311 C41 D310 . . 53.3(4) no
O21 C41 N1 . . 153.0(8) no
O11 C41 N1 . . 87.7(6) no
C31 C41 N1 . . 34.5(5) no
D311 C41 N1 . . 54.8(4) no
D310 C41 N1 . . 53.8(3) no
O21 C41 D240 . . 152.2(6) no
O11 C41 D240 . . 54.5(5) no
C31 C41 D240 . . 74.7(5) no
D311 C41 D240 . . 79.0(4) no
D310 C41 D240 . . 98.3(4) no
N1 C41 D240 . . 44.5(3) no
O21 C41 D212 . . 154.3(7) no
O11 C41 D212 . . 55.4(6) no
C31 C41 D212 . . 71.8(6) no
D311 C41 D212 . . 97.1(4) no
D310 C41 D212 . . 72.9(4) no
N1 C41 D212 . . 42.6(3) no
O21 C41 D271 . . 86.5(6) no
O11 C41 D271 . . 67.4(6) no
C31 C41 D271 . . 115.2(5) no
D311 C41 D271 . . 142.3(4) no
D310 C41 D271 . . 88.9(4) no
N1 C41 D271 . . 105.8(4) no
D240 C41 D212 . . 49.9(3) no
D240 C41 D271 . . 110.8(4) no
D212 C41 D271 . . 68.1(4) no
O12 C42 O22 . . 119.9(9) no
O12 C42 C32 . . 125.1(9) no
O22 C42 C32 . . 114.9(9) no
O12 C42 D321 . . 140.2(8) no
O22 C42 D321 . . 94.4(8) no
C32 C42 D321 . . 30.8(5) no
O12 C42 D320 . . 136.1(8) no
O22 C42 D320 . . 97.7(7) no
C32 C42 D320 . . 26.0(4) no
D321 C42 D320 . . 44.3(4) no
O12 C42 N2 . . 97.9(7) no
O22 C42 N2 . . 142.1(8) no
C32 C42 N2 . . 27.7(4) no
D321 C42 N2 . . 49.8(4) no
D320 C42 N2 . . 49.7(4) no
O12 C42 D230 . . 59.0(6) no
O22 C42 D230 . . 154.2(6) no
C32 C42 D230 . . 70.7(5) no
D321 C42 D230 . . 98.8(5) no
D320 C42 D230 . . 77.2(4) no
N2 C42 D230 . . 49.7(3) no
O12 C42 D221 . . 59.1(6) no
O22 C42 D221 . . 151.8(6) no
C32 C42 D221 . . 74.3(5) no
D321 C42 D221 . . 81.2(4) no
D320 C42 D221 . . 98.3(4) no
N2 C42 D221 . . 48.6(3) no
O12 C42 C22 . . 80.2(6) no
O22 C42 C22 . . 148.1(7) no
C32 C42 C22 . . 53.1(5) no
D321 C42 C22 . . 60.3(4) no
D320 C42 C22 . . 78.1(4) no
N2 C42 C22 . . 29.9(2) no
O12 C42 D282 . 4_465 72.2(6) no
O22 C42 D282 . 4_465 84.0(5) no
C32 C42 D282 . 4_465 112.0(4) no
D321 C42 D282 . 4_465 135.6(5) no
D320 C42 D282 . 4_465 91.8(4) no
N2 C42 D282 . 4_465 111.8(4) no
O12 C42 C23 . . 78.5(6) no
O22 C42 C23 . . 153.5(6) no
C32 C42 C23 . . 49.4(5) no
D321 C42 C23 . . 77.7(4) no
D320 C42 C23 . . 59.0(4) no
N2 C42 C23 . . 29.9(2) no
D230 C42 D221 . . 53.1(3) no
D230 C42 C22 . . 56.4(3) no
D221 C42 C22 . . 22.0(2) no
D230 C42 D282 . 4_465 71.0(3) no
D221 C42 D282 . 4_465 118.5(5) no
C22 C42 D282 . 4_465 127.4(4) no
D230 C42 C23 . . 21.4(2) no
D221 C42 C23 . . 52.8(3) no
C22 C42 C23 . . 46.3(3) no
D282 C42 C23 4_465 . 84.3(3) no
O13 C43 O23 . . 128.7(9) no
O13 C43 C33 . . 124.9(9) no
O23 C43 C33 . . 106.4(9) no
O13 C43 D330 . . 132.4(8) no
O23 C43 D330 . . 92.9(7) no
C33 C43 D330 . . 29.0(4) no
O13 C43 D331 . . 134.6(8) no
O23 C43 D331 . . 90.7(7) no
C33 C43 D331 . . 28.1(4) no
D330 C43 D331 . . 49.7(4) no
O13 C43 N3 . . 90.5(7) no
O23 C43 N3 . . 140.7(7) no
C33 C43 N3 . . 34.4(5) no
D330 C43 N3 . . 54.1(4) no
D331 C43 N3 . . 52.7(3) no
O13 C43 D280 . . 55.5(6) no
O23 C43 D280 . . 151.1(6) no
C33 C43 D280 . . 76.6(5) no
D330 C43 D280 . . 100.5(4) no
D331 C43 D280 . . 79.1(4) no
N3 C43 D280 . . 46.5(3) no
O13 C43 D252 . . 55.3(6) no
O23 C43 D252 . . 157.2(6) no
C33 C43 D252 . . 74.7(6) no
D330 C43 D252 . . 77.4(5) no
D331 C43 D252 . . 98.1(4) no
N3 C43 D252 . . 45.7(3) no
O13 C43 D222 . 4_555 70.0(6) no
O23 C43 D222 . 4_555 91.3(6) no
C33 C43 D222 . 4_555 114.3(5) no
D330 C43 D222 . 4_555 89.8(4) no
D331 C43 D222 . 4_555 139.4(4) no
N3 C43 D222 . 4_555 107.4(3) no
O13 C43 C25 . . 74.6(6) no
O23 C43 C25 . . 149.9(6) no
C33 C43 C25 . . 54.7(5) no
D330 C43 C25 . . 59.1(4) no
D331 C43 C25 . . 79.4(4) no
N3 C43 C25 . . 29.2(2) no
D280 C43 D252 . . 51.7(3) no
D280 C43 D222 . 4_555 114.1(5) no
D252 C43 D222 . 4_555 68.5(3) no
D280 C43 C25 . . 54.7(3) no
D252 C43 C25 . . 20.1(2) no
D222 C43 C25 4_555 . 78.9(3) no
O14 C44 O24 . . 134.3(9) no
O14 C44 C34 . . 108.3(8) no
O24 C44 C34 . . 117.2(10) no
O14 C44 D341 . . 127.2(8) no
O24 C44 D341 . . 95.9(8) no
C34 C44 D341 . . 30.7(4) no
O14 C44 D340 . . 119.9(8) no
O24 C44 D340 . . 99.4(8) no
C34 C44 D340 . . 29.2(4) no
D341 C44 D340 . . 47.4(4) no
O14 C44 N4 . . 83.8(6) no
O24 C44 N4 . . 141.9(8) no
C34 C44 N4 . . 24.8(4) no
D341 C44 N4 . . 48.6(4) no
D340 C44 N4 . . 48.4(4) no
O14 C44 D270 . . 51.8(6) no
O24 C44 D270 . . 152.1(6) no
C34 C44 D270 . . 68.6(5) no
D341 C44 D270 . . 76.5(4) no
D340 C44 D270 . . 94.9(4) no
N4 C44 D270 . . 46.5(3) no
O14 C44 D262 . . 48.7(6) no
O24 C44 D262 . . 158.0(6) no
C34 C44 D262 . . 64.0(5) no
D341 C44 D262 . . 92.0(5) no
D340 C44 D262 . . 71.4(4) no
N4 C44 D262 . . 43.6(3) no
D270 C44 D262 . . 49.8(3) no

loop_
_geom_bond_atom_site_label_1
_geom_bond_atom_site_label_2
_geom_bond_site_symmetry_2
_geom_bond_distance
_geom_bond_publ_flag
Ca1 O11 2_455 2.24(2) no
Ca1 O31 . 2.28(2) no
Ca1 O21 . 2.31(2) no
Ca1 O34 . 2.36(2) no
Ca1 Cl1 . 2.710(10) no
Ca1 Cl4 . 2.750(10) no
Ca1 D3101 . 2.890(10) no
Ca2 O22 . 2.21(2) no
Ca2 O32 . 2.280(10) no
Ca2 O33 . 2.31(2) no
Ca2 O14 . 2.32(2) no
Ca2 Cl2 . 2.780(10) no
Ca2 Cl3 . 2.830(10) no
Ca2 D3202 . 2.940(10) no
Ca2 D3201 . 2.97(2) no
Ca3 O23 . 2.28(2) no
Ca3 O13 4_455 2.30(2) no
Ca3 O35 . 2.36(2) no
Ca3 O38 . 2.39(2) no
Ca3 Cl5 . 2.770(10) no
Ca3 Cl8 . 2.770(10) no
Ca3 D3501 . 2.910(10) no
Ca3 D3802 . 2.950(10) no
Ca3 D3801 . 2.96(2) no
Ca4 O24 . 2.14(2) no
Ca4 O12 1_655 2.17(2) no
Ca4 O37 . 2.410(10) no
Ca4 O36 . 2.420(10) no
Ca4 Cl7 . 2.700(10) no
Ca4 Cl6 . 2.750(10) no
Ca4 D3702 . 2.96(2) no
N1 C21 . 1.450(10) no
N1 C24 . 1.460(10) no
N1 C11 . 1.580(10) no
N1 C31 . 1.600(10) no
N1 D212 . 2.020(10) no
N1 D240 . 2.050(10) no
N1 D210 . 2.060(10) no
N1 D241 . 2.060(10) no
N1 D242 . 2.090(10) no
N1 D110 . 2.100(10) no
N1 D211 . 2.120(10) no
N1 D111 . 2.130(10) no
N1 D310 . 2.150(10) no
N1 D311 . 2.170(10) no
N1 D112 . 2.240(10) no
N1 C41 . 2.566(9) no
N1 O11 . 2.830(10) no
N2 C32 . 1.350(10) no
N2 C12 . 1.440(9) no
N2 C22 . 1.450(10) no
N2 C23 . 1.490(10) no
N2 D122 . 1.990(10) no
N2 D321 . 2.000(10) no
N2 D320 . 2.000(10) no
N2 D222 . 2.080(10) no
N2 D121 . 2.090(10) no
N2 D120 . 2.090(10) no
N2 D231 . 2.100(10) no
N2 D220 . 2.110(10) no
N2 D221 . 2.160(10) no
N2 D232 . 2.170(10) no
N2 D230 . 2.190(10) no
N2 C42 . 2.520(10) no
N2 O12 . 2.950(10) no
N3 C25 . 1.460(10) no
N3 C13 . 1.480(10) no
N3 C28 . 1.520(10) no
N3 C33 . 1.630(10) no
N3 D250 . 1.910(10) no
N3 D131 . 2.080(10) no
N3 D251 . 2.080(10) no
N3 D280 . 2.090(10) no
N3 D130 . 2.100(10) no
N3 D281 . 2.100(10) no
N3 D282 . 2.100(10) no
N3 D252 . 2.110(10) no
N3 D331 . 2.140(10) no
N3 D132 . 2.180(10) no
N3 D330 . 2.180(10) no
N3 C43 . 2.594(9) no
N3 O13 . 2.860(10) no
N4 C34 . 1.320(10) no
N4 C14 . 1.490(10) no
N4 C27 . 1.490(10) no
N4 C26 . 1.620(10) no
N4 D340 . 1.970(10) no
N4 D341 . 1.970(10) no
N4 D261 . 2.000(10) no
N4 D262 . 2.030(10) no
N4 D272 . 2.090(10) no
N4 D271 . 2.120(10) no
N4 D140 . 2.120(10) no
N4 D270 . 2.140(10) no
N4 D141 . 2.140(10) no
N4 D142 . 2.160(10) no
N4 D260 . 2.260(10) no
N4 C44 . 2.580(10) no
N4 O14 . 2.740(10) no
O11 C41 . 1.29(2) no
O11 O21 . 2.12(2) no
O11 Ca1 2_555 2.24(2) no
O11 D240 . 2.320(10) no
O11 C31 . 2.39(2) no
O11 D212 . 2.440(10) no
O11 D271 . 2.730(10) no
O11 N1 . 2.830(10) no
O11 C24 . 2.990(10) no
O12 C42 . 1.240(10) no
O12 Ca4 1_455 2.17(2) no
O12 O22 . 2.25(2) no
O12 D230 . 2.300(10) no
O12 D221 . 2.340(10) no
O12 C32 . 2.490(10) no
O12 D282 4_465 2.810(10) no
O12 N2 . 2.950(10) no
O12 C22 . 2.960(10) no
O12 C23 . 2.990(10) no
O13 C43 . 1.180(10) no
O13 O23 . 2.18(2) no
O13 D280 . 2.260(10) no
O13 Ca3 4_555 2.30(2) no
O13 C33 . 2.320(10) no
O13 D252 . 2.350(10) no
O13 D222 4_555 2.770(10) no
O13 N3 . 2.860(10) no
O13 C25 . 2.910(10) no
O13 C28 . 2.970(10) no
O14 C44 . 1.240(10) no
O14 D262 . 2.230(10) no
O14 D270 . 2.260(10) no
O14 O24 . 2.29(2) no
O14 C34 . 2.300(10) no
O14 Ca2 . 2.32(2) no
O14 N4 . 2.740(10) no
O14 D242 1_565 2.860(10) no
O14 C27 . 2.930(10) no
O14 D340 . 2.930(10) no
O14 D341 . 2.990(10) no
O21 C41 . 1.170(10) no
O21 O11 . 2.12(2) no
O21 C31 . 2.240(10) no
O21 Ca1 . 2.31(2) no
O21 D311 . 2.540(10) no
O21 D310 . 2.620(10) no
O22 C42 . 1.360(10) no
O22 Ca2 . 2.21(2) no
O22 O12 . 2.25(2) no
O22 C32 . 2.460(10) no
O22 D321 . 2.640(10) no
O22 D320 . 2.730(10) no
O22 O33 . 2.99(2) no
O23 C43 . 1.240(10) no
O23 C33 . 2.140(10) no
O23 O13 . 2.18(2) no
O23 Ca3 . 2.28(2) no
O23 D331 . 2.480(10) no
O23 D330 . 2.510(10) no
O23 D3501 . 2.85(2) no
O24 C44 . 1.250(10) no
O24 Ca4 . 2.14(2) no
O24 O14 . 2.29(2) no
O24 C34 . 2.430(10) no
O24 D341 . 2.530(10) no
O24 D340 . 2.620(10) no
O24 D3602 . 2.90(2) no
O24 O36 . 2.97(2) no
O31 D3101 . 0.980(10) no
O31 D3102 . 1.010(10) no
O31 Ca1 . 2.28(2) no
O31 D261 2_465 2.60(2) no
O31 D140 2_465 2.610(10) no
O32 D3202 . 1.010(10) no
O32 D3201 . 1.020(10) no
O32 Ca2 . 2.280(10) no
O32 D110 . 2.590(10) no
O32 D211 . 2.61(2) no
O33 D3301 . 0.980(10) no
O33 D3302 . 1.010(10) no
O33 Ca2 . 2.31(2) no
O33 D112 1_565 2.660(10) no
O33 D242 1_565 2.710(10) no
O33 O22 . 2.99(2) no
O34 D3402 . 0.960(10) no
O34 D3401 . 0.980(10) no
O34 Ca1 . 2.36(2) no
O34 D141 2_455 2.700(10) no
O34 D271 2_455 2.760(10) no
O35 D3502 . 0.950(10) no
O35 D3501 . 0.970(10) no
O35 Ca3 . 2.36(2) no
O35 D122 . 2.750(10) no
O35 D222 . 2.790(10) no
O36 D3601 . 0.890(10) no
O36 D3602 . 0.980(10) no
O36 Ca4 . 2.420(10) no
O36 D132 4_565 2.680(10) no
O36 D282 4_565 2.760(10) no
O36 O24 . 2.97(2) no
O36 D281 4_565 2.990(10) no
O37 D3702 . 0.920(10) no
O37 D3701 . 1.010(10) no
O37 Ca4 . 2.410(10) no
O37 D130 4_555 2.530(10) no
O37 D251 4_555 2.660(10) no
O38 D3802 . 0.920(10) no
O38 D3801 . 0.94(2) no
O38 Ca3 . 2.39(2) no
O38 D121 1_545 2.580(10) no
O38 D231 1_545 2.69(2) no
Cl1 D3602 2_465 2.180(10) no
Cl1 D3401 2_555 2.25(2) no
Cl1 D272 . 2.660(10) no
Cl1 Ca1 . 2.710(10) no
Cl1 D240 2_455 2.740(10) no
Cl1 D340 2_465 2.740(10) no
Cl2 D3702 1_455 2.20(2) no
Cl2 D3101 . 2.250(10) no
Cl2 D310 . 2.700(10) no
Cl2 Ca2 . 2.780(10) no
Cl2 D270 . 2.910(10) no
Cl3 D3402 1_565 2.260(10) no
Cl3 D3601 1_455 2.31(2) no
Cl3 D281 4_465 2.500(10) no
Cl3 D311 1_565 2.550(10) no
Cl3 Ca2 . 2.830(10) no
Cl3 D262 . 2.950(10) no
Cl4 D3701 2_455 2.190(10) no
Cl4 D3102 2_555 2.230(10) no
Cl4 D341 2_455 2.640(10) no
Cl4 Ca1 . 2.750(10) no
Cl4 D212 2_455 2.880(10) no
Cl4 D260 1_545 2.910(10) no
Cl5 D3202 . 2.160(10) no
Cl5 D3502 4_555 2.30(2) no
Cl5 D321 . 2.600(10) no
Cl5 D220 4_555 2.660(10) no
Cl5 D252 4_455 2.740(10) no
Cl5 Ca3 . 2.770(10) no
Cl5 D222 . 2.920(10) no
Cl6 D3301 . 2.21(2) no
Cl6 D3802 4_565 2.290(10) no
Cl6 D241 1_565 2.560(10) no
Cl6 D331 4_565 2.600(10) no
Cl6 Ca4 . 2.750(10) no
Cl6 D230 1_655 2.850(10) no
Cl7 D3201 . 2.12(2) no
Cl7 D3501 4_555 2.280(10) no
Cl7 Ca4 . 2.700(10) no
Cl7 D330 4_555 2.730(10) no
Cl7 D221 1_655 2.890(10) no
Cl7 D210 . 2.960(10) no
Cl8 D3302 1_545 2.140(10) no
Cl8 D3801 4_555 2.24(2) no
Cl8 D320 1_545 2.770(10) no
Cl8 Ca3 . 2.770(10) no
Cl8 D280 4_455 2.850(10) no
C11 D110 . 1.030(10) no
C11 D111 . 1.110(10) no
C11 D112 . 1.130(10) no
C11 N1 . 1.580(10) no
C11 C24 . 2.420(10) no
C11 C21 . 2.430(10) no
C11 C31 . 2.460(10) no
C11 D311 . 2.570(10) no
C11 D241 . 2.590(10) no
C11 D310 . 2.620(10) no
C11 D242 . 2.660(10) no
C11 D210 . 2.660(10) no
C11 D211 . 2.710(10) no
C12 D121 . 1.020(10) no
C12 D122 . 1.030(10) no
C12 D120 . 1.110(10) no
C12 N2 . 1.440(9) no
C12 C32 . 2.290(10) no
C12 C23 . 2.370(10) no
C12 C22 . 2.410(10) no
C12 D320 . 2.460(10) no
C12 D321 . 2.490(10) no
C12 D232 . 2.57(2) no
C12 D231 . 2.580(10) no
C12 D220 . 2.630(10) no
C12 D222 . 2.710(10) no
C13 D132 . 1.070(10) no
C13 D131 . 1.130(10) no
C13 D130 . 1.140(10) no
C13 N3 . 1.480(10) no
C13 C28 . 2.410(10) no
C13 C25 . 2.490(10) no
C13 C33 . 2.500(10) no
C13 D331 . 2.520(10) no
C13 D250 . 2.540(10) no
C13 D281 . 2.540(10) no
C13 D282 . 2.620(10) no
C13 D330 . 2.680(10) no
C13 D251 . 2.700(10) no
C14 D140 . 1.060(10) no
C14 D142 . 1.100(10) no
C14 D141 . 1.110(10) no
C14 N4 . 1.490(10) no
C14 C34 . 2.300(10) no
C14 C27 . 2.400(10) no
C14 C26 . 2.420(10) no
C14 D341 . 2.500(10) no
C14 D340 . 2.520(10) no
C14 D272 . 2.53(2) no
C14 D261 . 2.580(10) no
C14 D260 . 2.62(2) no
C14 D271 . 2.680(10) no
C21 D210 . 1.050(10) no
C21 D212 . 1.080(10) no
C21 D211 . 1.090(10) no
C21 N1 . 1.450(10) no
C21 C11 . 2.430(10) no
C21 C24 . 2.490(10) no
C21 D110 . 2.520(10) no
C21 C31 . 2.540(10) no
C21 D310 . 2.61(2) no
C21 D111 . 2.640(10) no
C21 D240 . 2.710(10) no
C21 D241 . 2.780(10) no
C22 D221 . 1.090(10) no
C22 D222 . 1.110(10) no
C22 D220 . 1.180(10) no
C22 N2 . 1.450(10) no
C22 C23 . 2.320(10) no
C22 C32 . 2.330(10) no
C22 C12 . 2.410(10) no
C22 D122 . 2.560(10) no
C22 D120 . 2.620(10) no
C22 D321 . 2.63(2) no
C22 D230 . 2.650(10) no
C22 D232 . 2.710(10) no
C22 C42 . 2.910(10) no
C22 O12 . 2.960(10) no
C23 D230 . 1.090(10) no
C23 D232 . 1.100(10) no
C23 D231 . 1.110(10) no
C23 N2 . 1.490(10) no
C23 C32 . 2.300(10) no
C23 C22 . 2.320(10) no
C23 C12 . 2.370(10) no
C23 D220 . 2.520(10) no
C23 D221 . 2.550(10) no
C23 D120 . 2.620(10) no
C23 D320 . 2.64(2) no
C23 D121 . 2.670(10) no
C23 C42 . 2.990(10) no
C23 O12 . 2.990(10) no
C24 D241 . 1.020(10) no
C24 D242 . 1.050(10) no
C24 D240 . 1.090(10) no
C24 N1 . 1.460(10) no
C24 C11 . 2.420(10) no
C24 C21 . 2.490(10) no
C24 C31 . 2.520(10) no
C24 D111 . 2.580(10) no
C24 D112 . 2.670(10) no
C24 D212 . 2.670(10) no
C24 D311 . 2.690(10) no
C24 D210 . 2.710(10) no
C24 O11 . 2.990(10) no
C25 D252 . 1.030(10) no
C25 D251 . 1.040(10) no
C25 D250 . 1.070(10) no
C25 N3 . 1.460(10) no
C25 C33 . 2.460(10) no
C25 C28 . 2.480(10) no
C25 C13 . 2.490(10) no
C25 D280 . 2.630(10) no
C25 D330 . 2.63(2) no
C25 D130 . 2.650(10) no
C25 D131 . 2.680(10) no
C25 D281 . 2.840(10) no
C25 O13 . 2.910(10) no
C25 C43 . 2.990(10) no
C26 D261 . 1.020(10) no
C26 D260 . 1.060(10) no
C26 D262 . 1.090(10) no
C26 N4 . 1.620(10) no
C26 C14 . 2.420(10) no
C26 C27 . 2.470(10) no
C26 C34 . 2.520(10) no
C26 D142 . 2.610(10) no
C26 D272 . 2.650(10) no
C26 D140 . 2.670(10) no
C26 D340 . 2.75(2) no
C26 D270 . 2.760(10) no
C26 D141 2_465 2.940(10) no
C27 D272 . 1.020(10) no
C27 D270 . 1.110(10) no
C27 D271 . 1.190(10) no
C27 N4 . 1.490(10) no
C27 C34 . 2.370(10) no
C27 C14 . 2.400(10) no
C27 C26 . 2.470(10) no
C27 D262 . 2.570(10) no
C27 D142 . 2.610(10) no
C27 D341 . 2.64(2) no
C27 D141 . 2.680(10) no
C27 D260 . 2.720(10) no
C27 O14 . 2.930(10) no
C28 D281 . 1.010(10) no
C28 D282 . 1.040(10) no
C28 D280 . 1.070(10) no
C28 N3 . 1.520(10) no
C28 C13 . 2.410(10) no
C28 C25 . 2.480(10) no
C28 D250 . 2.550(10) no
C28 C33 . 2.570(10) no
C28 D131 . 2.640(10) no
C28 D252 . 2.680(10) no
C28 D132 . 2.710(10) no
C28 D331 . 2.73(2) no
C28 O13 . 2.970(10) no
C31 D311 . 1.070(10) no
C31 D310 . 1.120(10) no
C31 C41 . 1.440(10) no
C31 N1 . 1.600(10) no
C31 O21 . 2.240(10) no
C31 O11 . 2.39(2) no
C31 C11 . 2.460(10) no
C31 C24 . 2.520(10) no
C31 C21 . 2.540(10) no
C31 D110 . 2.630(10) no
C31 D242 . 2.650(10) no
C31 D112 . 2.660(10) no
C31 D211 . 2.710(10) no
C31 D240 . 2.800(10) no
C31 D212 . 2.83(2) no
C32 D320 . 1.050(10) no
C32 D321 . 1.140(10) no
C32 N2 . 1.350(10) no
C32 C42 . 1.560(10) no
C32 C12 . 2.290(10) no
C32 C23 . 2.300(10) no
C32 C22 . 2.330(10) no
C32 O22 . 2.460(10) no
C32 O12 . 2.490(10) no
C32 D231 . 2.51(2) no
C32 D121 . 2.570(10) no
C32 D122 . 2.590(10) no
C32 D222 . 2.590(10) no
C32 D230 . 2.62(2) no
C32 D221 . 2.750(10) no
C33 D331 . 1.100(10) no
C33 D330 . 1.110(10) no
C33 C43 . 1.430(10) no
C33 N3 . 1.630(10) no
C33 O23 . 2.140(10) no
C33 O13 . 2.320(10) no
C33 C25 . 2.460(10) no
C33 C13 . 2.500(10) no
C33 C28 . 2.570(10) no
C33 D282 . 2.690(10) no
C33 D130 . 2.700(10) no
C33 D251 . 2.740(10) no
C33 D280 . 2.750(10) no
C33 D132 . 2.760(10) no
C33 D252 . 2.80(2) no
C34 D340 . 1.060(10) no
C34 D341 . 1.080(10) no
C34 N4 . 1.320(10) no
C34 C44 . 1.590(10) no
C34 C14 . 2.300(10) no
C34 O14 . 2.300(10) no
C34 C27 . 2.370(10) no
C34 O24 . 2.430(10) no
C34 D261 . 2.470(10) no
C34 C26 . 2.520(10) no
C34 D271 . 2.540(10) no
C34 D140 . 2.580(10) no
C34 D262 . 2.580(10) no
C34 D141 . 2.590(10) no
C34 D270 . 2.670(10) no
C41 O21 . 1.170(10) no
C41 O11 . 1.29(2) no
C41 C31 . 1.440(10) no
C41 D311 . 2.040(10) no
C41 D310 . 2.090(10) no
C41 N1 . 2.566(9) no
C41 D240 . 2.820(10) no
C41 D212 . 2.920(10) no
C41 D271 . 2.950(10) no
C42 O12 . 1.240(10) no
C42 O22 . 1.360(10) no
C42 C32 . 1.560(10) no
C42 D321 . 2.160(10) no
C42 D320 . 2.200(10) no
C42 N2 . 2.520(10) no
C42 D230 . 2.680(10) no
C42 D221 . 2.720(10) no
C42 C22 . 2.910(10) no
C42 D282 4_465 2.930(10) no
C42 C23 . 2.990(10) no
C43 O13 . 1.180(10) no
C43 O23 . 1.240(10) no
C43 C33 . 1.430(10) no
C43 D330 . 2.120(10) no
C43 D331 . 2.130(10) no
C43 N3 . 2.594(9) no
C43 D280 . 2.710(10) no
C43 D252 . 2.810(10) no
C43 D222 4_555 2.940(10) no
C43 C25 . 2.990(10) no
C44 O14 . 1.240(10) no
C44 O24 . 1.250(10) no
C44 C34 . 1.590(10) no
C44 D341 . 2.070(10) no
C44 D340 . 2.110(10) no
C44 N4 . 2.580(10) no
C44 D270 . 2.810(10) no
C44 D262 . 2.850(10) no
